data_4316354
loop_
_publ_author_name
'Rajendra Singh Dhayal'
'Kiran Kumar Varma Chakrahari'
'Babu Varghese'
'Shaikh M. Mobin'
'Sundargopal Ghosh'

_publ_section_title
;
 Chemistry of Molybdaboranes: Synthesis, Structures, and Characterization
 of a New Class of Open-Cage Dimolybdaheteroborane Clusters
;
_journal_name_full 'Inorganic Chemistry'
_journal_page_first 7741
_journal_page_last 7747
_journal_paper_doi 10.1021/ic100520k
_journal_volume 49
_journal_year 2010
_chemical_formula_sum 'C69 H90 B4 Mo2 O3 S3'
_chemical_formula_weight 1298.71
_chemical_name_systematic
;
 ?
;
_space_group_IT_number 14
_symmetry_cell_setting monoclinic
_symmetry_space_group_name_Hall '-P 2ybc'
_symmetry_space_group_name_H-M 'P 1 21/c 1'
_atom_sites_solution_hydrogens geom
_atom_sites_solution_primary direct
_atom_sites_solution_secondary difmap
_audit_creation_method SHELXL-97
_cell_angle_alpha 90.00
_cell_angle_beta 100.631(2)
_cell_angle_gamma 90.00
_cell_formula_units_Z 4
_cell_length_a 10.6528(2)
_cell_length_b 27.0706(6)
_cell_length_c 25.9190(6)
_cell_measurement_reflns_used 13004
_cell_measurement_temperature 150(2)
_cell_measurement_theta_max 32.7928
_cell_measurement_theta_min 3.2768
_cell_volume 7346.2(3)
_computing_cell_refinement 'CrysAlis RED, Oxford Diffraction Ltd.,'
_computing_data_collection 'CrysAlis CCD, Oxford Diffraction Ltd.,'
_computing_data_reduction 'CrysAlis RED, Oxford Diffraction Ltd.,'
_computing_molecular_graphics Ortep3
_computing_publication_material Shelx97
_computing_structure_refinement 'SHELXL-97 (Sheldrick, 1997)'
_computing_structure_solution 'SHELXS-97 (Sheldrick, 1997)'
_diffrn_ambient_temperature 150(2)
_diffrn_detector_area_resol_mean 15.9948
_diffrn_measured_fraction_theta_full 0.998
_diffrn_measured_fraction_theta_max 0.998
_diffrn_measurement_device_type 'OXFORD DIFFRACTION XCALIBUR-S'
_diffrn_measurement_method \w/q-scan
_diffrn_radiation_monochromator graphite
_diffrn_radiation_source 'Enhance (Mo) X-ray Source'
_diffrn_radiation_type MoK\a
_diffrn_radiation_wavelength 0.71073
_diffrn_reflns_av_R_equivalents 0.1041
_diffrn_reflns_av_sigmaI/netI 0.1232
_diffrn_reflns_limit_h_max 12
_diffrn_reflns_limit_h_min -12
_diffrn_reflns_limit_k_max 32
_diffrn_reflns_limit_k_min -23
_diffrn_reflns_limit_l_max 30
_diffrn_reflns_limit_l_min -30
_diffrn_reflns_number 55691
_diffrn_reflns_theta_full 25.00
_diffrn_reflns_theta_max 25.00
_diffrn_reflns_theta_min 3.29
_exptl_absorpt_coefficient_mu 0.467
_exptl_absorpt_correction_T_max 0.9166
_exptl_absorpt_correction_T_min 0.8804
_exptl_absorpt_correction_type multi-scan
_exptl_absorpt_process_details
;
CrysAlis RED, Oxford Diffraction Ltd.,
Version 1.171.32.15 (release 10-01-2008 CrysAlis171 .NET)
(compiled Jan 10 2008,16:37:18)
Empirical absorption correction using spherical harmonics,
 implemented in SCALE3 ABSPACK scaling algorithm.
;
_exptl_crystal_colour orange
_exptl_crystal_density_diffrn 1.174
_exptl_crystal_density_method 'not measured'
_exptl_crystal_description block
_exptl_crystal_F_000 2720
_exptl_crystal_size_max 0.28
_exptl_crystal_size_mid 0.23
_exptl_crystal_size_min 0.19
_refine_diff_density_max 1.456
_refine_diff_density_min -0.653
_refine_diff_density_rms 0.096
_refine_ls_extinction_method none
_refine_ls_goodness_of_fit_ref 0.893
_refine_ls_hydrogen_treatment riding
_refine_ls_matrix_type full
_refine_ls_number_parameters 728
_refine_ls_number_reflns 12912
_refine_ls_number_restraints 0
_refine_ls_restrained_S_all 0.893
_refine_ls_R_factor_all 0.0979
_refine_ls_R_factor_gt 0.0512
_refine_ls_shift/su_max 0.011
_refine_ls_shift/su_mean 0.000
_refine_ls_structure_factor_coef Fsqd
_refine_ls_weighting_details 'calc w=1/[\s^2^(Fo^2^)+(0.0641P)^2^+0.0000P] where P=(Fo^2^+2Fc^2^)/3'
_refine_ls_weighting_scheme calc
_refine_ls_wR_factor_gt 0.1251
_refine_ls_wR_factor_ref 0.1338
_reflns_number_gt 7058
_reflns_number_total 12912
_reflns_threshold_expression >2sigma(I)
_cod_data_source_file ic100520k_si_001_4.cif
_cod_data_source_block IV
_cod_depositor_comments
;
The following automatic conversions were performed:

'_symmetry_cell_setting' value 'Monoclinic' changed to 'monoclinic'
according to the built-in table from CIF Core dictionary named
'cif_core.dic' version 2.4.1 from 2010-06-29.

Automatic conversion script
Id: cif_fix_values 1646 2011-03-28 12:23:43Z adriana 
;
_cod_original_sg_symbol_H-M 'P 21/c'
_cod_database_code 4316354

loop_
_symmetry_equiv_pos_as_xyz
'x, y, z'
'-x, y+1/2, -z+1/2'
'-x, -y, -z'
'x, -y-1/2, z-1/2'

loop_
_atom_site_label
_atom_site_type_symbol
_atom_site_fract_x
_atom_site_fract_y
_atom_site_fract_z
_atom_site_U_iso_or_equiv
_atom_site_adp_type
_atom_site_occupancy
_atom_site_symmetry_multiplicity
_atom_site_calc_flag
_atom_site_refinement_flags
_atom_site_disorder_assembly
_atom_site_disorder_group
Mo1 Mo 0.06926(4) 0.710981(18) 0.218102(17) 0.02067(12) Uani 1 1 d . . .
Mo2 Mo 0.32655(4) 0.712380(18) 0.237577(17) 0.02093(12) Uani 1 1 d . . .
S1 S 0.22829(12) 0.81314(5) 0.13887(5) 0.0281(3) Uani 1 1 d . . .
S2 S 0.19861(12) 0.58859(5) 0.30047(6) 0.0288(3) Uani 1 1 d . . .
S3 S 0.20096(12) 0.76478(5) 0.28717(5) 0.0233(3) Uani 1 1 d . . .
O1 O -0.1446(4) 0.96780(16) 0.16891(17) 0.0503(12) Uani 1 1 d . . .
O2 O 0.6148(3) 0.45697(15) 0.25882(15) 0.0430(11) Uani 1 1 d . . .
O3 O 0.1235(4) 0.72290(17) 0.50408(14) 0.0459(12) Uani 1 1 d . . .
B1 B 0.2008(5) 0.7604(2) 0.1799(2) 0.0226(14) Uani 1 1 d . . .
B2 B 0.2029(5) 0.6990(2) 0.1588(3) 0.0282(16) Uani 1 1 d . . .
B3 B 0.1990(5) 0.6506(2) 0.1956(2) 0.0238(14) Uani 1 1 d . . .
B4 B 0.2032(5) 0.6482(2) 0.2630(2) 0.0245(14) Uani 1 1 d . . .
C1 C -0.1168(4) 0.6653(2) 0.2206(2) 0.0324(15) Uani 1 1 d . . .
C2 C -0.1043(5) 0.6693(2) 0.1678(2) 0.0337(14) Uani 1 1 d . . .
C3 C -0.1111(5) 0.7197(2) 0.1543(2) 0.0331(14) Uani 1 1 d . . .
C4 C -0.1318(5) 0.7467(2) 0.1995(2) 0.0301(14) Uani 1 1 d . . .
C5 C -0.1317(4) 0.7133(2) 0.2406(2) 0.0304(13) Uani 1 1 d . . .
C6 C -0.1229(6) 0.6180(3) 0.2507(3) 0.067(2) Uani 1 1 d . . .
H6A H -0.1000 0.6246 0.2884 0.100 Uiso 1 1 calc R . .
H6B H -0.0629 0.5940 0.2406 0.100 Uiso 1 1 calc R . .
H6C H -0.2097 0.6045 0.2426 0.100 Uiso 1 1 calc R . .
C7 C -0.0996(6) 0.6269(3) 0.1314(3) 0.064(2) Uani 1 1 d . . .
H7A H -0.1853 0.6128 0.1211 0.096 Uiso 1 1 calc R . .
H7B H -0.0412 0.6016 0.1491 0.096 Uiso 1 1 calc R . .
H7C H -0.0692 0.6385 0.1000 0.096 Uiso 1 1 calc R . .
C8 C -0.1134(6) 0.7400(3) 0.1003(2) 0.058(2) Uani 1 1 d . . .
H8A H -0.0495 0.7228 0.0841 0.087 Uiso 1 1 calc R . .
H8B H -0.0938 0.7754 0.1026 0.087 Uiso 1 1 calc R . .
H8C H -0.1983 0.7350 0.0788 0.087 Uiso 1 1 calc R . .
C9 C -0.1581(6) 0.8006(2) 0.1996(3) 0.062(2) Uani 1 1 d . . .
H9A H -0.2506 0.8061 0.1932 0.093 Uiso 1 1 calc R . .
H9B H -0.1213 0.8166 0.1719 0.093 Uiso 1 1 calc R . .
H9C H -0.1197 0.8145 0.2338 0.093 Uiso 1 1 calc R . .
C10 C -0.1531(5) 0.7264(3) 0.2953(2) 0.054(2) Uani 1 1 d . . .
H10A H -0.1474 0.7623 0.3001 0.082 Uiso 1 1 calc R . .
H10B H -0.0878 0.7104 0.3215 0.082 Uiso 1 1 calc R . .
H10C H -0.2379 0.7151 0.2996 0.082 Uiso 1 1 calc R . .
C11 C 0.5011(4) 0.7326(2) 0.1978(2) 0.0237(13) Uani 1 1 d . . .
C12 C 0.5195(4) 0.6837(2) 0.2177(2) 0.0259(13) Uani 1 1 d . . .
C13 C 0.5355(5) 0.6854(2) 0.2727(2) 0.0313(14) Uani 1 1 d . . .
C14 C 0.5200(4) 0.7362(2) 0.2876(2) 0.0284(13) Uani 1 1 d . . .
C15 C 0.5005(4) 0.7655(2) 0.2410(2) 0.0279(13) Uani 1 1 d . . .
C16 C 0.5010(5) 0.7466(2) 0.1420(2) 0.0410(16) Uani 1 1 d . . .
H16A H 0.5850 0.7396 0.1334 0.062 Uiso 1 1 calc R . .
H16B H 0.4825 0.7820 0.1373 0.062 Uiso 1 1 calc R . .
H16C H 0.4356 0.7276 0.1188 0.062 Uiso 1 1 calc R . .
C17 C 0.5321(5) 0.6387(2) 0.1849(2) 0.0398(15) Uani 1 1 d . . .
H17A H 0.6183 0.6375 0.1768 0.060 Uiso 1 1 calc R . .
H17B H 0.4691 0.6404 0.1522 0.060 Uiso 1 1 calc R . .
H17C H 0.5170 0.6090 0.2044 0.060 Uiso 1 1 calc R . .
C18 C 0.5654(5) 0.6428(2) 0.3100(2) 0.0439(17) Uani 1 1 d . . .
H18A H 0.5315 0.6123 0.2925 0.066 Uiso 1 1 calc R . .
H18B H 0.5261 0.6485 0.3408 0.066 Uiso 1 1 calc R . .
H18C H 0.6582 0.6399 0.3211 0.066 Uiso 1 1 calc R . .
C19 C 0.5402(5) 0.7572(3) 0.3413(2) 0.0456(17) Uani 1 1 d . . .
H19A H 0.5385 0.7305 0.3668 0.068 Uiso 1 1 calc R . .
H19B H 0.4724 0.7810 0.3438 0.068 Uiso 1 1 calc R . .
H19C H 0.6233 0.7739 0.3488 0.068 Uiso 1 1 calc R . .
C20 C 0.5001(5) 0.8211(2) 0.2404(2) 0.0382(15) Uani 1 1 d . . .
H20A H 0.5845 0.8334 0.2569 0.057 Uiso 1 1 calc R . .
H20B H 0.4358 0.8333 0.2598 0.057 Uiso 1 1 calc R . .
H20C H 0.4798 0.8328 0.2040 0.057 Uiso 1 1 calc R . .
C21 C 0.1163(5) 0.8590(2) 0.1498(2) 0.0260(13) Uani 1 1 d . . .
C22 C 0.1164(4) 0.87783(19) 0.2001(2) 0.0253(12) Uani 1 1 d . . .
H22 H 0.1759 0.8654 0.2290 0.030 Uiso 1 1 calc R . .
C23 C 0.0302(5) 0.9146(2) 0.2083(2) 0.0293(13) Uani 1 1 d . . .
C24 C -0.0545(5) 0.9319(2) 0.1644(2) 0.0325(14) Uani 1 1 d . . .
C25 C -0.0550(5) 0.9143(2) 0.1138(2) 0.0321(14) Uani 1 1 d . . .
C26 C 0.0311(5) 0.8775(2) 0.1078(2) 0.0319(14) Uani 1 1 d . . .
H26 H 0.0315 0.8647 0.0737 0.038 Uiso 1 1 calc R . .
C27 C 0.0295(5) 0.9339(2) 0.2644(2) 0.0377(15) Uani 1 1 d . . .
C28 C -0.1002(6) 0.9237(3) 0.2810(3) 0.0532(19) Uani 1 1 d . . .
H28A H -0.1695 0.9367 0.2543 0.080 Uiso 1 1 calc R . .
H28B H -0.1020 0.9399 0.3147 0.080 Uiso 1 1 calc R . .
H28C H -0.1114 0.8880 0.2846 0.080 Uiso 1 1 calc R . .
C29 C 0.1318(6) 0.9082(2) 0.3050(2) 0.0442(16) Uani 1 1 d . . .
H29A H 0.1113 0.8730 0.3066 0.066 Uiso 1 1 calc R . .
H29B H 0.1340 0.9232 0.3396 0.066 Uiso 1 1 calc R . .
H29C H 0.2155 0.9120 0.2949 0.066 Uiso 1 1 calc R . .
C30 C 0.0594(6) 0.9895(2) 0.2685(2) 0.0436(16) Uani 1 1 d . . .
H30A H 0.1408 0.9957 0.2572 0.065 Uiso 1 1 calc R . .
H30B H 0.0652 1.0002 0.3049 0.065 Uiso 1 1 calc R . .
H30C H -0.0089 1.0078 0.2459 0.065 Uiso 1 1 calc R . .
C31 C -0.1505(6) 0.9333(2) 0.0648(2) 0.0447(16) Uani 1 1 d . . .
C32 C -0.1299(7) 0.9896(3) 0.0584(3) 0.066(2) Uani 1 1 d . . .
H32A H -0.0414 0.9957 0.0547 0.099 Uiso 1 1 calc R . .
H32B H -0.1474 1.0070 0.0895 0.099 Uiso 1 1 calc R . .
H32C H -0.1879 1.0016 0.0272 0.099 Uiso 1 1 calc R . .
C33 C -0.1287(7) 0.9093(3) 0.0141(2) 0.066(2) Uani 1 1 d . . .
H33A H -0.1909 0.9222 -0.0154 0.099 Uiso 1 1 calc R . .
H33B H -0.1392 0.8734 0.0165 0.099 Uiso 1 1 calc R . .
H33C H -0.0421 0.9167 0.0087 0.099 Uiso 1 1 calc R . .
C34 C -0.2878(5) 0.9223(3) 0.0709(3) 0.064(2) Uani 1 1 d . . .
H34A H -0.3470 0.9346 0.0402 0.096 Uiso 1 1 calc R . .
H34B H -0.3054 0.9386 0.1026 0.096 Uiso 1 1 calc R . .
H34C H -0.2988 0.8865 0.0740 0.096 Uiso 1 1 calc R . .
C35 C 0.3256(5) 0.55037(19) 0.2862(2) 0.0257(13) Uani 1 1 d . . .
C36 C 0.3315(5) 0.5354(2) 0.2354(2) 0.0311(13) Uani 1 1 d . . .
H36 H 0.2687 0.5469 0.2070 0.037 Uiso 1 1 calc R . .
C37 C 0.4280(5) 0.5038(2) 0.2251(2) 0.0337(14) Uani 1 1 d . . .
C38 C 0.5190(5) 0.4885(2) 0.2684(2) 0.0330(14) Uani 1 1 d . . .
C39 C 0.5151(5) 0.5020(2) 0.3210(2) 0.0285(13) Uani 1 1 d . . .
C40 C 0.4146(5) 0.53412(19) 0.3278(2) 0.0265(12) Uani 1 1 d . . .
H40 H 0.4086 0.5447 0.3622 0.032 Uiso 1 1 calc R . .
C41 C 0.4335(6) 0.4870(2) 0.1694(2) 0.0407(16) Uani 1 1 d . . .
C42 C 0.3243(6) 0.5096(3) 0.1300(2) 0.0503(18) Uani 1 1 d . . .
H42A H 0.2424 0.4992 0.1386 0.075 Uiso 1 1 calc R . .
H42B H 0.3297 0.4984 0.0946 0.075 Uiso 1 1 calc R . .
H42C H 0.3306 0.5457 0.1316 0.075 Uiso 1 1 calc R . .
C43 C 0.4189(6) 0.4305(2) 0.1652(2) 0.0470(17) Uani 1 1 d . . .
H43A H 0.4902 0.4147 0.1887 0.070 Uiso 1 1 calc R . .
H43B H 0.4190 0.4202 0.1290 0.070 Uiso 1 1 calc R . .
H43C H 0.3382 0.4207 0.1753 0.070 Uiso 1 1 calc R . .
C44 C 0.5573(6) 0.5030(2) 0.1532(2) 0.0465(17) Uani 1 1 d . . .
H44A H 0.5612 0.5391 0.1523 0.070 Uiso 1 1 calc R . .
H44B H 0.5605 0.4898 0.1182 0.070 Uiso 1 1 calc R . .
H44C H 0.6300 0.4903 0.1785 0.070 Uiso 1 1 calc R . .
C45 C 0.6152(5) 0.4855(2) 0.3680(2) 0.0369(15) Uani 1 1 d . . .
C46 C 0.6098(6) 0.4287(2) 0.3741(2) 0.0445(16) Uani 1 1 d . . .
H46A H 0.5280 0.4194 0.3834 0.067 Uiso 1 1 calc R . .
H46B H 0.6798 0.4180 0.4018 0.067 Uiso 1 1 calc R . .
H46C H 0.6182 0.4129 0.3409 0.067 Uiso 1 1 calc R . .
C47 C 0.7502(5) 0.5025(3) 0.3627(3) 0.0523(18) Uani 1 1 d . . .
H47A H 0.7748 0.4865 0.3321 0.078 Uiso 1 1 calc R . .
H47B H 0.8110 0.4933 0.3945 0.078 Uiso 1 1 calc R . .
H47C H 0.7508 0.5384 0.3583 0.078 Uiso 1 1 calc R . .
C48 C 0.5887(6) 0.5075(2) 0.4194(2) 0.0461(17) Uani 1 1 d . . .
H48A H 0.5944 0.5436 0.4180 0.069 Uiso 1 1 calc R . .
H48B H 0.6518 0.4950 0.4489 0.069 Uiso 1 1 calc R . .
H48C H 0.5028 0.4980 0.4242 0.069 Uiso 1 1 calc R . .
C49 C 0.1879(4) 0.7482(2) 0.35291(19) 0.0230(12) Uani 1 1 d . . .
C50 C 0.2579(5) 0.7125(2) 0.38392(19) 0.0284(12) Uani 1 1 d . . .
H50 H 0.3184 0.6936 0.3697 0.034 Uiso 1 1 calc R . .
C51 C 0.2426(5) 0.7033(2) 0.4356(2) 0.0293(13) Uani 1 1 d . . .
C52 C 0.1497(5) 0.7304(2) 0.4547(2) 0.0332(14) Uani 1 1 d . . .
C53 C 0.0753(5) 0.7674(2) 0.4245(2) 0.0324(14) Uani 1 1 d . . .
C54 C 0.0989(5) 0.77576(19) 0.3739(2) 0.0264(13) Uani 1 1 d . . .
H54 H 0.0527 0.8011 0.3532 0.032 Uiso 1 1 calc R . .
C55 C 0.3222(5) 0.6630(2) 0.4685(2) 0.0346(14) Uani 1 1 d . . .
C56 C 0.2339(6) 0.6215(2) 0.4811(3) 0.0548(18) Uani 1 1 d . . .
H56A H 0.2854 0.5953 0.5007 0.082 Uiso 1 1 calc R . .
H56B H 0.1855 0.6080 0.4483 0.082 Uiso 1 1 calc R . .
H56C H 0.1746 0.6349 0.5023 0.082 Uiso 1 1 calc R . .
C57 C 0.4151(6) 0.6385(2) 0.4376(2) 0.0526(18) Uani 1 1 d . . .
H57A H 0.4778 0.6628 0.4306 0.079 Uiso 1 1 calc R . .
H57B H 0.3675 0.6256 0.4044 0.079 Uiso 1 1 calc R . .
H57C H 0.4594 0.6112 0.4583 0.079 Uiso 1 1 calc R . .
C58 C 0.4005(5) 0.6828(3) 0.5183(2) 0.0443(16) Uani 1 1 d . . .
H58A H 0.4586 0.7084 0.5098 0.066 Uiso 1 1 calc R . .
H58B H 0.4502 0.6559 0.5375 0.066 Uiso 1 1 calc R . .
H58C H 0.3437 0.6971 0.5401 0.066 Uiso 1 1 calc R . .
C59 C -0.0275(5) 0.7964(3) 0.4449(2) 0.0432(17) Uani 1 1 d . . .
C60 C 0.0321(6) 0.8252(3) 0.4942(2) 0.0547(19) Uani 1 1 d . . .
H60A H 0.0747 0.8021 0.5209 0.082 Uiso 1 1 calc R . .
H60B H -0.0349 0.8430 0.5078 0.082 Uiso 1 1 calc R . .
H60C H 0.0947 0.8488 0.4855 0.082 Uiso 1 1 calc R . .
C61 C -0.0930(6) 0.8342(3) 0.4042(2) 0.0540(19) Uani 1 1 d . . .
H61A H -0.0291 0.8573 0.3956 0.081 Uiso 1 1 calc R . .
H61B H -0.1578 0.8524 0.4188 0.081 Uiso 1 1 calc R . .
H61C H -0.1337 0.8168 0.3723 0.081 Uiso 1 1 calc R . .
C62 C -0.1297(5) 0.7624(3) 0.4573(3) 0.0539(19) Uani 1 1 d . . .
H62A H -0.1707 0.7454 0.4252 0.081 Uiso 1 1 calc R . .
H62B H -0.1937 0.7817 0.4713 0.081 Uiso 1 1 calc R . .
H62C H -0.0912 0.7380 0.4834 0.081 Uiso 1 1 calc R . .
C555 C 0.3689(12) 0.8675(10) 0.4421(7) 0.246(10) Uani 1 1 d . . .
C666 C 0.0863(17) 0.9969(8) 0.4413(8) 0.256(9) Uiso 1 1 d . . .
C777 C 0.0560(19) 1.0138(10) 0.4957(10) 0.290(11) Uiso 1 1 d . . .
C333 C 0.526(2) 0.9055(10) 0.5208(9) 0.287(11) Uiso 1 1 d . . .
C111 C 0.477(2) 0.8260(9) 0.4690(9) 0.256(9) Uiso 1 1 d . . .
C444 C 0.397(3) 0.8912(11) 0.5031(12) 0.326(13) Uiso 1 1 d . . .
C222 C 0.5792(19) 0.8438(9) 0.5170(8) 0.245(8) Uiso 1 1 d . . .

loop_
_atom_site_aniso_label
_atom_site_aniso_U_11
_atom_site_aniso_U_22
_atom_site_aniso_U_33
_atom_site_aniso_U_23
_atom_site_aniso_U_13
_atom_site_aniso_U_12
Mo1 0.0185(2) 0.0139(2) 0.0295(3) 0.0021(2) 0.00422(18) 0.0014(2)
Mo2 0.0182(2) 0.0147(2) 0.0299(3) 0.0024(2) 0.00462(18) 0.0009(2)
S1 0.0311(7) 0.0181(8) 0.0372(8) 0.0071(7) 0.0120(6) 0.0048(6)
S2 0.0291(7) 0.0179(8) 0.0406(8) 0.0063(7) 0.0098(6) 0.0024(6)
S3 0.0256(7) 0.0165(7) 0.0280(7) 0.0006(6) 0.0051(6) 0.0012(6)
O1 0.047(2) 0.031(3) 0.069(3) -0.004(2) 0.000(2) 0.024(2)
O2 0.048(2) 0.033(3) 0.051(3) -0.001(2) 0.016(2) 0.021(2)
O3 0.052(2) 0.060(3) 0.029(2) 0.003(2) 0.0160(19) 0.003(2)
B1 0.016(3) 0.025(4) 0.028(3) -0.003(3) 0.007(2) -0.006(3)
B2 0.015(3) 0.026(4) 0.043(4) -0.003(3) 0.005(3) 0.003(3)
B3 0.014(3) 0.021(4) 0.037(4) 0.000(3) 0.008(3) 0.005(3)
B4 0.023(3) 0.012(3) 0.038(4) 0.012(3) 0.006(3) 0.005(3)
C1 0.011(3) 0.024(3) 0.059(4) 0.018(3) 0.000(3) 0.001(2)
C2 0.026(3) 0.027(4) 0.046(4) -0.013(3) 0.002(3) 0.000(3)
C3 0.019(3) 0.039(4) 0.037(3) 0.003(3) -0.006(2) -0.004(3)
C4 0.020(3) 0.017(3) 0.052(4) 0.002(3) 0.003(3) 0.003(2)
C5 0.020(3) 0.039(4) 0.035(3) -0.004(3) 0.010(2) 0.000(3)
C6 0.034(4) 0.044(5) 0.116(7) 0.041(5) -0.001(4) -0.013(3)
C7 0.032(4) 0.059(5) 0.097(6) -0.043(5) 0.001(4) -0.006(3)
C8 0.044(4) 0.081(6) 0.045(4) 0.022(4) -0.001(3) -0.002(4)
C9 0.031(3) 0.026(4) 0.128(7) -0.004(4) 0.012(4) 0.010(3)
C10 0.035(3) 0.075(6) 0.058(4) -0.017(4) 0.021(3) -0.006(3)
C11 0.010(2) 0.031(3) 0.032(3) 0.001(3) 0.008(2) 0.000(2)
C12 0.014(3) 0.018(3) 0.045(4) -0.004(3) 0.006(2) -0.003(2)
C13 0.015(3) 0.028(4) 0.049(4) 0.001(3) 0.002(2) -0.001(2)
C14 0.017(3) 0.029(3) 0.038(3) -0.002(3) 0.000(2) 0.000(2)
C15 0.014(3) 0.026(3) 0.043(4) -0.002(3) 0.005(2) -0.002(2)
C16 0.027(3) 0.050(4) 0.047(4) 0.007(3) 0.012(3) 0.002(3)
C17 0.029(3) 0.032(4) 0.059(4) -0.014(3) 0.009(3) 0.010(3)
C18 0.021(3) 0.046(4) 0.064(4) 0.021(4) 0.005(3) 0.005(3)
C19 0.033(3) 0.059(5) 0.047(4) -0.005(4) 0.013(3) -0.006(3)
C20 0.034(3) 0.017(3) 0.062(4) -0.004(3) 0.007(3) -0.002(3)
C21 0.029(3) 0.017(3) 0.034(3) 0.008(3) 0.012(2) 0.002(2)
C22 0.022(3) 0.015(3) 0.036(3) 0.006(3) -0.003(2) -0.004(2)
C23 0.038(3) 0.013(3) 0.039(3) 0.001(3) 0.012(3) -0.004(2)
C24 0.034(3) 0.019(3) 0.046(4) 0.006(3) 0.009(3) 0.007(3)
C25 0.023(3) 0.023(3) 0.047(4) 0.006(3) -0.001(3) 0.004(2)
C26 0.035(3) 0.023(3) 0.038(3) 0.004(3) 0.009(3) -0.001(3)
C27 0.042(4) 0.021(3) 0.051(4) -0.001(3) 0.011(3) 0.001(3)
C28 0.058(4) 0.046(5) 0.062(4) -0.005(4) 0.027(4) 0.004(3)
C29 0.066(4) 0.021(4) 0.047(4) -0.004(3) 0.014(3) 0.001(3)
C30 0.053(4) 0.023(4) 0.052(4) -0.006(3) 0.005(3) 0.006(3)
C31 0.047(4) 0.032(4) 0.051(4) 0.007(3) -0.004(3) 0.019(3)
C32 0.071(5) 0.044(5) 0.070(5) 0.016(4) -0.020(4) 0.015(4)
C33 0.075(5) 0.069(6) 0.044(4) 0.004(4) -0.014(4) 0.032(4)
C34 0.040(4) 0.063(6) 0.082(5) -0.010(5) -0.010(4) 0.012(4)
C35 0.029(3) 0.009(3) 0.039(4) 0.003(3) 0.007(3) -0.002(2)
C36 0.035(3) 0.022(3) 0.034(3) 0.006(3) 0.000(3) 0.005(3)
C37 0.045(3) 0.018(3) 0.037(3) 0.002(3) 0.006(3) 0.000(3)
C38 0.037(3) 0.018(3) 0.046(4) 0.000(3) 0.013(3) 0.004(3)
C39 0.029(3) 0.014(3) 0.043(3) 0.001(3) 0.006(3) 0.000(2)
C40 0.031(3) 0.017(3) 0.033(3) -0.002(3) 0.007(2) -0.004(2)
C41 0.059(4) 0.031(4) 0.032(3) 0.001(3) 0.009(3) 0.010(3)
C42 0.070(4) 0.046(5) 0.032(4) -0.005(3) 0.002(3) 0.013(4)
C43 0.061(4) 0.030(4) 0.050(4) -0.013(3) 0.011(3) 0.004(3)
C44 0.062(4) 0.035(4) 0.046(4) -0.002(3) 0.020(3) 0.008(3)
C45 0.036(3) 0.033(4) 0.039(4) -0.006(3) -0.001(3) 0.013(3)
C46 0.054(4) 0.029(4) 0.049(4) 0.002(3) 0.005(3) 0.013(3)
C47 0.037(4) 0.049(5) 0.066(5) -0.006(4) -0.003(3) 0.006(3)
C48 0.058(4) 0.037(4) 0.038(4) -0.002(3) -0.006(3) 0.020(3)
C49 0.025(3) 0.020(3) 0.024(3) -0.002(3) 0.006(2) -0.003(2)
C50 0.032(3) 0.026(3) 0.026(3) -0.003(3) 0.003(2) 0.000(3)
C51 0.032(3) 0.026(4) 0.029(3) 0.002(3) 0.005(2) -0.003(3)
C52 0.034(3) 0.035(4) 0.032(3) -0.002(3) 0.009(3) -0.003(3)
C53 0.038(3) 0.028(3) 0.030(3) 0.000(3) 0.004(3) 0.005(3)
C54 0.027(3) 0.019(3) 0.033(3) 0.004(3) 0.005(2) 0.005(2)
C55 0.047(4) 0.026(4) 0.029(3) 0.004(3) 0.003(3) 0.003(3)
C56 0.073(5) 0.031(4) 0.056(4) 0.014(4) 0.001(4) 0.001(3)
C57 0.074(5) 0.038(4) 0.041(4) 0.012(3) 0.000(3) 0.033(4)
C58 0.049(4) 0.049(4) 0.034(3) -0.001(3) 0.007(3) 0.007(3)
C59 0.038(3) 0.057(5) 0.037(3) -0.001(3) 0.012(3) 0.014(3)
C60 0.061(4) 0.060(5) 0.049(4) -0.009(4) 0.027(3) 0.011(4)
C61 0.054(4) 0.058(5) 0.055(4) 0.003(4) 0.020(3) 0.028(4)
C62 0.043(4) 0.068(5) 0.055(4) -0.005(4) 0.019(3) 0.010(4)
C555 0.094(9) 0.43(3) 0.213(17) 0.06(2) 0.017(10) -0.072(15)

loop_
_atom_type_symbol
_atom_type_description
_atom_type_scat_dispersion_real
_atom_type_scat_dispersion_imag
_atom_type_scat_source
C C 0.0033 0.0016 'International Tables Vol C Tables 4.2.6.8 and 6.1.1.4'
H H 0.0000 0.0000 'International Tables Vol C Tables 4.2.6.8 and 6.1.1.4'
B B 0.0013 0.0007 'International Tables Vol C Tables 4.2.6.8 and 6.1.1.4'
O O 0.0106 0.0060 'International Tables Vol C Tables 4.2.6.8 and 6.1.1.4'
S S 0.1246 0.1234 'International Tables Vol C Tables 4.2.6.8 and 6.1.1.4'
Mo Mo -1.6832 0.6857 'International Tables Vol C Tables 4.2.6.8 and 6.1.1.4'

loop_
_geom_angle_atom_site_label_1
_geom_angle_atom_site_label_2
_geom_angle_atom_site_label_3
_geom_angle
_geom_angle_site_symmetry_1
_geom_angle_site_symmetry_3
_geom_angle_publ_flag
B3 Mo1 B1 82.0(2) . . ?
B3 Mo1 B2 41.5(2) . . ?
B1 Mo1 B2 44.8(2) . . ?
B3 Mo1 C3 110.7(2) . . ?
B1 Mo1 C3 97.2(2) . . ?
B2 Mo1 C3 94.1(2) . . ?
B3 Mo1 C4 145.5(2) . . ?
B1 Mo1 C4 106.4(2) . . ?
B2 Mo1 C4 125.5(2) . . ?
C3 Mo1 C4 36.11(19) . . ?
B3 Mo1 C5 135.5(2) . . ?
B1 Mo1 C5 139.4(2) . . ?
B2 Mo1 C5 152.2(2) . . ?
C3 Mo1 C5 59.50(19) . . ?
C4 Mo1 C5 35.05(19) . . ?
B3 Mo1 C2 88.0(2) . . ?
B1 Mo1 C2 121.6(2) . . ?
B2 Mo1 C2 94.7(2) . . ?
C3 Mo1 C2 35.2(2) . . ?
C4 Mo1 C2 58.8(2) . . ?
C5 Mo1 C2 58.95(19) . . ?
B3 Mo1 C1 100.6(2) . . ?
B1 Mo1 C1 155.1(2) . . ?
B2 Mo1 C1 125.0(2) . . ?
C3 Mo1 C1 58.50(19) . . ?
C4 Mo1 C1 58.19(19) . . ?
C5 Mo1 C1 35.39(19) . . ?
C2 Mo1 C1 34.82(19) . . ?
B3 Mo1 B4 43.8(2) . . ?
B1 Mo1 B4 105.6(2) . . ?
B2 Mo1 B4 80.6(2) . . ?
C3 Mo1 B4 140.3(2) . . ?
C4 Mo1 B4 147.87(19) . . ?
C5 Mo1 B4 113.2(2) . . ?
C2 Mo1 B4 105.5(2) . . ?
C1 Mo1 B4 92.47(19) . . ?
B3 Mo1 S3 108.11(16) . . ?
B1 Mo1 S3 70.41(15) . . ?
B2 Mo1 S3 102.92(16) . . ?
C3 Mo1 S3 136.97(16) . . ?
C4 Mo1 S3 106.15(15) . . ?
C5 Mo1 S3 102.91(14) . . ?
C2 Mo1 S3 161.81(14) . . ?
C1 Mo1 S3 130.24(16) . . ?
B4 Mo1 S3 81.99(16) . . ?
B3 Mo1 Mo2 54.24(15) . . ?
B1 Mo1 Mo2 52.44(15) . . ?
B2 Mo1 Mo2 52.71(15) . . ?
C3 Mo1 Mo2 144.86(13) . . ?
C4 Mo1 Mo2 154.44(14) . . ?
C5 Mo1 Mo2 154.95(13) . . ?
C2 Mo1 Mo2 141.37(13) . . ?
C1 Mo1 Mo2 146.86(13) . . ?
B4 Mo1 Mo2 54.63(14) . . ?
S3 Mo1 Mo2 56.34(3) . . ?
B1 Mo2 B2 46.1(2) . . ?
B1 Mo2 B3 83.0(2) . . ?
B2 Mo2 B3 41.9(2) . . ?
B1 Mo2 C14 125.1(2) . . ?
B2 Mo2 C14 150.1(2) . . ?
B3 Mo2 C14 148.8(2) . . ?
B1 Mo2 C15 92.3(2) . . ?
B2 Mo2 C15 117.5(2) . . ?
B3 Mo2 C15 149.55(19) . . ?
C14 Mo2 C15 35.78(19) . . ?
B1 Mo2 C12 119.3(2) . . ?
B2 Mo2 C12 98.0(2) . . ?
B3 Mo2 C12 96.96(18) . . ?
C14 Mo2 C12 59.26(18) . . ?
C15 Mo2 C12 59.30(18) . . ?
B1 Mo2 B4 108.8(2) . . ?
B2 Mo2 B4 82.6(2) . . ?
B3 Mo2 B4 44.0(2) . . ?
C14 Mo2 B4 122.4(2) . . ?
C15 Mo2 B4 158.1(2) . . ?
C12 Mo2 B4 112.11(19) . . ?
B1 Mo2 C11 89.77(19) . . ?
B2 Mo2 C11 91.02(19) . . ?
B3 Mo2 C11 114.10(19) . . ?
C14 Mo2 C11 59.11(18) . . ?
C15 Mo2 C11 35.56(18) . . ?
C12 Mo2 C11 35.27(18) . . ?
B4 Mo2 C11 145.6(2) . . ?
B1 Mo2 C13 147.73(19) . . ?
B2 Mo2 C13 130.9(2) . . ?
B3 Mo2 C13 113.0(2) . . ?
C14 Mo2 C13 36.05(19) . . ?
C15 Mo2 C13 59.37(19) . . ?
C12 Mo2 C13 34.76(18) . . ?
B4 Mo2 C13 101.5(2) . . ?
C11 Mo2 C13 58.36(18) . . ?
B1 Mo2 S3 72.40(15) . . ?
B2 Mo2 S3 106.42(15) . . ?
B3 Mo2 S3 109.57(13) . . ?
C14 Mo2 S3 93.42(14) . . ?
C15 Mo2 S3 97.41(14) . . ?
C12 Mo2 S3 152.53(14) . . ?
B4 Mo2 S3 83.90(15) . . ?
C11 Mo2 S3 130.02(14) . . ?
C13 Mo2 S3 122.70(15) . . ?
B1 Mo2 Mo1 54.45(14) . . ?
B2 Mo2 Mo1 54.65(14) . . ?
B3 Mo2 Mo1 53.76(13) . . ?
C14 Mo2 Mo1 151.45(13) . . ?
C15 Mo2 Mo1 142.07(14) . . ?
C12 Mo2 Mo1 149.12(13) . . ?
B4 Mo2 Mo1 55.86(14) . . ?
C11 Mo2 Mo1 141.32(13) . . ?
C13 Mo2 Mo1 157.29(14) . . ?
S3 Mo2 Mo1 58.34(3) . . ?
C21 S1 B1 105.5(2) . . ?
C35 S2 B4 107.1(2) . . ?
C49 S3 Mo2 119.74(18) . . ?
C49 S3 Mo1 113.56(17) . . ?
Mo2 S3 Mo1 65.33(4) . . ?
B2 B1 S1 123.0(4) . . ?
B2 B1 Mo2 67.4(3) . . ?
S1 B1 Mo2 134.5(3) . . ?
B2 B1 Mo1 67.9(3) . . ?
S1 B1 Mo1 151.7(3) . . ?
Mo2 B1 Mo1 73.11(19) . . ?
B3 B2 B1 125.4(5) . . ?
B3 B2 Mo2 70.8(3) . . ?
B1 B2 Mo2 66.5(3) . . ?
B3 B2 Mo1 68.7(3) . . ?
B1 B2 Mo1 67.2(3) . . ?
Mo2 B2 Mo1 72.64(19) . . ?
B2 B3 B4 128.3(5) . . ?
B2 B3 Mo1 69.8(3) . . ?
B4 B3 Mo1 71.0(3) . . ?
B2 B3 Mo2 67.3(3) . . ?
B4 B3 Mo2 69.4(3) . . ?
Mo1 B3 Mo2 72.00(18) . . ?
B3 B4 S2 123.4(4) . . ?
B3 B4 Mo2 66.6(3) . . ?
S2 B4 Mo2 147.8(3) . . ?
B3 B4 Mo1 65.2(3) . . ?
S2 B4 Mo1 142.3(3) . . ?
Mo2 B4 Mo1 69.50(16) . . ?
C2 C1 C5 108.8(5) . . ?
C2 C1 C6 126.1(6) . . ?
C5 C1 C6 124.9(6) . . ?
C2 C1 Mo1 72.5(3) . . ?
C5 C1 Mo1 71.3(3) . . ?
C6 C1 Mo1 125.4(4) . . ?
C1 C2 C3 107.9(5) . . ?
C1 C2 C7 125.4(6) . . ?
C3 C2 C7 126.4(6) . . ?
C1 C2 Mo1 72.7(3) . . ?
C3 C2 Mo1 70.8(3) . . ?
C7 C2 Mo1 127.3(4) . . ?
C2 C3 C4 107.4(5) . . ?
C2 C3 C8 125.3(6) . . ?
C4 C3 C8 126.8(6) . . ?
C2 C3 Mo1 74.0(3) . . ?
C4 C3 Mo1 72.5(3) . . ?
C8 C3 Mo1 125.1(4) . . ?
C5 C4 C3 108.4(5) . . ?
C5 C4 C9 127.4(6) . . ?
C3 C4 C9 124.1(6) . . ?
C5 C4 Mo1 72.6(3) . . ?
C3 C4 Mo1 71.4(3) . . ?
C9 C4 Mo1 125.2(4) . . ?
C4 C5 C1 107.3(5) . . ?
C4 C5 C10 125.6(6) . . ?
C1 C5 C10 127.0(6) . . ?
C4 C5 Mo1 72.4(3) . . ?
C1 C5 Mo1 73.3(3) . . ?
C10 C5 Mo1 123.1(4) . . ?
C1 C6 H6A 109.5 . . ?
C1 C6 H6B 109.5 . . ?
H6A C6 H6B 109.5 . . ?
C1 C6 H6C 109.5 . . ?
H6A C6 H6C 109.5 . . ?
H6B C6 H6C 109.5 . . ?
C2 C7 H7A 109.5 . . ?
C2 C7 H7B 109.5 . . ?
H7A C7 H7B 109.5 . . ?
C2 C7 H7C 109.5 . . ?
H7A C7 H7C 109.5 . . ?
H7B C7 H7C 109.5 . . ?
C3 C8 H8A 109.5 . . ?
C3 C8 H8B 109.5 . . ?
H8A C8 H8B 109.5 . . ?
C3 C8 H8C 109.5 . . ?
H8A C8 H8C 109.5 . . ?
H8B C8 H8C 109.5 . . ?
C4 C9 H9A 109.5 . . ?
C4 C9 H9B 109.5 . . ?
H9A C9 H9B 109.5 . . ?
C4 C9 H9C 109.5 . . ?
H9A C9 H9C 109.5 . . ?
H9B C9 H9C 109.5 . . ?
C5 C10 H10A 109.5 . . ?
C5 C10 H10B 109.5 . . ?
H10A C10 H10B 109.5 . . ?
C5 C10 H10C 109.5 . . ?
H10A C10 H10C 109.5 . . ?
H10B C10 H10C 109.5 . . ?
C12 C11 C15 108.4(5) . . ?
C12 C11 C16 124.3(5) . . ?
C15 C11 C16 126.8(5) . . ?
C12 C11 Mo2 72.0(3) . . ?
C15 C11 Mo2 71.6(3) . . ?
C16 C11 Mo2 128.6(3) . . ?
C13 C12 C11 108.7(5) . . ?
C13 C12 C17 126.4(5) . . ?
C11 C12 C17 124.7(5) . . ?
C13 C12 Mo2 73.4(3) . . ?
C11 C12 Mo2 72.7(3) . . ?
C17 C12 Mo2 124.4(3) . . ?
C12 C13 C14 107.7(5) . . ?
C12 C13 C18 126.9(6) . . ?
C14 C13 C18 125.4(5) . . ?
C12 C13 Mo2 71.9(3) . . ?
C14 C13 Mo2 70.3(3) . . ?
C18 C13 Mo2 124.0(3) . . ?
C15 C14 C13 107.9(5) . . ?
C15 C14 C19 123.8(5) . . ?
C13 C14 C19 127.7(6) . . ?
C15 C14 Mo2 72.9(3) . . ?
C13 C14 Mo2 73.7(3) . . ?
C19 C14 Mo2 126.4(3) . . ?
C14 C15 C11 107.2(5) . . ?
C14 C15 C20 124.3(5) . . ?
C11 C15 C20 127.9(5) . . ?
C14 C15 Mo2 71.4(3) . . ?
C11 C15 Mo2 72.8(3) . . ?
C20 C15 Mo2 128.0(4) . . ?
C11 C16 H16A 109.5 . . ?
C11 C16 H16B 109.5 . . ?
H16A C16 H16B 109.5 . . ?
C11 C16 H16C 109.5 . . ?
H16A C16 H16C 109.5 . . ?
H16B C16 H16C 109.5 . . ?
C12 C17 H17A 109.5 . . ?
C12 C17 H17B 109.5 . . ?
H17A C17 H17B 109.5 . . ?
C12 C17 H17C 109.5 . . ?
H17A C17 H17C 109.5 . . ?
H17B C17 H17C 109.5 . . ?
C13 C18 H18A 109.5 . . ?
C13 C18 H18B 109.5 . . ?
H18A C18 H18B 109.5 . . ?
C13 C18 H18C 109.5 . . ?
H18A C18 H18C 109.5 . . ?
H18B C18 H18C 109.5 . . ?
C14 C19 H19A 109.5 . . ?
C14 C19 H19B 109.5 . . ?
H19A C19 H19B 109.5 . . ?
C14 C19 H19C 109.5 . . ?
H19A C19 H19C 109.5 . . ?
H19B C19 H19C 109.5 . . ?
C15 C20 H20A 109.5 . . ?
C15 C20 H20B 109.5 . . ?
H20A C20 H20B 109.5 . . ?
C15 C20 H20C 109.5 . . ?
H20A C20 H20C 109.5 . . ?
H20B C20 H20C 109.5 . . ?
C26 C21 C22 119.3(5) . . ?
C26 C21 S1 119.5(4) . . ?
C22 C21 S1 121.1(4) . . ?
C23 C22 C21 121.0(5) . . ?
C23 C22 H22 119.5 . . ?
C21 C22 H22 119.5 . . ?
C24 C23 C22 117.3(5) . . ?
C24 C23 C27 122.5(5) . . ?
C22 C23 C27 120.1(5) . . ?
O1 C24 C25 115.8(5) . . ?
O1 C24 C23 121.4(5) . . ?
C25 C24 C23 122.8(5) . . ?
C26 C25 C24 117.7(5) . . ?
C26 C25 C31 119.5(5) . . ?
C24 C25 C31 122.8(5) . . ?
C21 C26 C25 121.9(5) . . ?
C21 C26 H26 119.0 . . ?
C25 C26 H26 119.0 . . ?
C30 C27 C29 106.6(5) . . ?
C30 C27 C28 109.9(5) . . ?
C29 C27 C28 106.6(5) . . ?
C30 C27 C23 111.0(5) . . ?
C29 C27 C23 111.4(5) . . ?
C28 C27 C23 111.2(5) . . ?
C27 C28 H28A 109.5 . . ?
C27 C28 H28B 109.5 . . ?
H28A C28 H28B 109.5 . . ?
C27 C28 H28C 109.5 . . ?
H28A C28 H28C 109.5 . . ?
H28B C28 H28C 109.5 . . ?
C27 C29 H29A 109.5 . . ?
C27 C29 H29B 109.5 . . ?
H29A C29 H29B 109.5 . . ?
C27 C29 H29C 109.5 . . ?
H29A C29 H29C 109.5 . . ?
H29B C29 H29C 109.5 . . ?
C27 C30 H30A 109.5 . . ?
C27 C30 H30B 109.5 . . ?
H30A C30 H30B 109.5 . . ?
C27 C30 H30C 109.5 . . ?
H30A C30 H30C 109.5 . . ?
H30B C30 H30C 109.5 . . ?
C33 C31 C34 107.9(6) . . ?
C33 C31 C32 106.4(6) . . ?
C34 C31 C32 111.1(5) . . ?
C33 C31 C25 112.4(5) . . ?
C34 C31 C25 110.0(5) . . ?
C32 C31 C25 109.0(5) . . ?
C31 C32 H32A 109.5 . . ?
C31 C32 H32B 109.5 . . ?
H32A C32 H32B 109.5 . . ?
C31 C32 H32C 109.5 . . ?
H32A C32 H32C 109.5 . . ?
H32B C32 H32C 109.5 . . ?
C31 C33 H33A 109.5 . . ?
C31 C33 H33B 109.5 . . ?
H33A C33 H33B 109.5 . . ?
C31 C33 H33C 109.5 . . ?
H33A C33 H33C 109.5 . . ?
H33B C33 H33C 109.5 . . ?
C31 C34 H34A 109.5 . . ?
C31 C34 H34B 109.5 . . ?
H34A C34 H34B 109.5 . . ?
C31 C34 H34C 109.5 . . ?
H34A C34 H34C 109.5 . . ?
H34B C34 H34C 109.5 . . ?
C40 C35 C36 120.4(5) . . ?
C40 C35 S2 117.4(4) . . ?
C36 C35 S2 122.1(4) . . ?
C35 C36 C37 121.4(5) . . ?
C35 C36 H36 119.3 . . ?
C37 C36 H36 119.3 . . ?
C36 C37 C38 116.9(5) . . ?
C36 C37 C41 121.3(5) . . ?
C38 C37 C41 121.8(5) . . ?
O2 C38 C37 117.5(5) . . ?
O2 C38 C39 118.9(5) . . ?
C37 C38 C39 123.6(5) . . ?
C40 C39 C38 115.8(5) . . ?
C40 C39 C45 120.9(5) . . ?
C38 C39 C45 123.3(5) . . ?
C35 C40 C39 121.9(5) . . ?
C35 C40 H40 119.0 . . ?
C39 C40 H40 119.0 . . ?
C44 C41 C37 111.3(5) . . ?
C44 C41 C42 107.1(5) . . ?
C37 C41 C42 110.8(5) . . ?
C44 C41 C43 110.2(5) . . ?
C37 C41 C43 110.1(5) . . ?
C42 C41 C43 107.2(5) . . ?
C41 C42 H42A 109.5 . . ?
C41 C42 H42B 109.5 . . ?
H42A C42 H42B 109.5 . . ?
C41 C42 H42C 109.5 . . ?
H42A C42 H42C 109.5 . . ?
H42B C42 H42C 109.5 . . ?
C41 C43 H43A 109.5 . . ?
C41 C43 H43B 109.5 . . ?
H43A C43 H43B 109.5 . . ?
C41 C43 H43C 109.5 . . ?
H43A C43 H43C 109.5 . . ?
H43B C43 H43C 109.5 . . ?
C41 C44 H44A 109.5 . . ?
C41 C44 H44B 109.5 . . ?
H44A C44 H44B 109.5 . . ?
C41 C44 H44C 109.5 . . ?
H44A C44 H44C 109.5 . . ?
H44B C44 H44C 109.5 . . ?
C39 C45 C48 111.4(4) . . ?
C39 C45 C47 111.6(5) . . ?
C48 C45 C47 106.6(5) . . ?
C39 C45 C46 109.8(5) . . ?
C48 C45 C46 106.3(5) . . ?
C47 C45 C46 111.0(5) . . ?
C45 C46 H46A 109.5 . . ?
C45 C46 H46B 109.5 . . ?
H46A C46 H46B 109.5 . . ?
C45 C46 H46C 109.5 . . ?
H46A C46 H46C 109.5 . . ?
H46B C46 H46C 109.5 . . ?
C45 C47 H47A 109.5 . . ?
C45 C47 H47B 109.5 . . ?
H47A C47 H47B 109.5 . . ?
C45 C47 H47C 109.5 . . ?
H47A C47 H47C 109.5 . . ?
H47B C47 H47C 109.5 . . ?
C45 C48 H48A 109.5 . . ?
C45 C48 H48B 109.5 . . ?
H48A C48 H48B 109.5 . . ?
C45 C48 H48C 109.5 . . ?
H48A C48 H48C 109.5 . . ?
H48B C48 H48C 109.5 . . ?
C50 C49 C54 118.6(5) . . ?
C50 C49 S3 126.8(4) . . ?
C54 C49 S3 114.5(4) . . ?
C49 C50 C51 122.3(5) . . ?
C49 C50 H50 118.8 . . ?
C51 C50 H50 118.8 . . ?
C52 C51 C50 117.5(5) . . ?
C52 C51 C55 122.0(5) . . ?
C50 C51 C55 120.4(5) . . ?
O3 C52 C51 122.2(5) . . ?
O3 C52 C53 115.4(5) . . ?
C51 C52 C53 122.3(5) . . ?
C54 C53 C52 117.0(5) . . ?
C54 C53 C59 120.5(5) . . ?
C52 C53 C59 122.5(5) . . ?
C49 C54 C53 122.2(5) . . ?
C49 C54 H54 118.9 . . ?
C53 C54 H54 118.9 . . ?
C58 C55 C57 107.1(5) . . ?
C58 C55 C56 110.0(5) . . ?
C57 C55 C56 105.9(5) . . ?
C58 C55 C51 112.6(5) . . ?
C57 C55 C51 111.2(4) . . ?
C56 C55 C51 109.8(5) . . ?
C55 C56 H56A 109.5 . . ?
C55 C56 H56B 109.5 . . ?
H56A C56 H56B 109.5 . . ?
C55 C56 H56C 109.5 . . ?
H56A C56 H56C 109.5 . . ?
H56B C56 H56C 109.5 . . ?
C55 C57 H57A 109.5 . . ?
C55 C57 H57B 109.5 . . ?
H57A C57 H57B 109.5 . . ?
C55 C57 H57C 109.5 . . ?
H57A C57 H57C 109.5 . . ?
H57B C57 H57C 109.5 . . ?
C55 C58 H58A 109.5 . . ?
C55 C58 H58B 109.5 . . ?
H58A C58 H58B 109.5 . . ?
C55 C58 H58C 109.5 . . ?
H58A C58 H58C 109.5 . . ?
H58B C58 H58C 109.5 . . ?
C62 C59 C53 110.7(6) . . ?
C62 C59 C60 109.7(5) . . ?
C53 C59 C60 109.8(5) . . ?
C62 C59 C61 107.3(5) . . ?
C53 C59 C61 111.7(4) . . ?
C60 C59 C61 107.5(6) . . ?
C59 C60 H60A 109.5 . . ?
C59 C60 H60B 109.5 . . ?
H60A C60 H60B 109.5 . . ?
C59 C60 H60C 109.5 . . ?
H60A C60 H60C 109.5 . . ?
H60B C60 H60C 109.5 . . ?
C59 C61 H61A 109.5 . . ?
C59 C61 H61B 109.5 . . ?
H61A C61 H61B 109.5 . . ?
C59 C61 H61C 109.5 . . ?
H61A C61 H61C 109.5 . . ?
H61B C61 H61C 109.5 . . ?
C59 C62 H62A 109.5 . . ?
C59 C62 H62B 109.5 . . ?
H62A C62 H62B 109.5 . . ?
C59 C62 H62C 109.5 . . ?
H62A C62 H62C 109.5 . . ?
H62B C62 H62C 109.5 . . ?
C111 C555 C444 82.7(14) . . ?
C777 C777 C666 107(3) 3_576 . ?
C444 C333 C222 91(2) . . ?
C222 C111 C555 117(2) . . ?
C333 C444 C555 114(2) . . ?
C111 C222 C333 98.7(17) . . ?

loop_
_geom_bond_atom_site_label_1
_geom_bond_atom_site_label_2
_geom_bond_distance
_geom_bond_site_symmetry_2
_geom_bond_publ_flag
Mo1 B3 2.285(6) . ?
Mo1 B1 2.291(6) . ?
Mo1 B2 2.302(6) . ?
Mo1 C3 2.304(5) . ?
Mo1 C4 2.318(5) . ?
Mo1 C5 2.321(5) . ?
Mo1 C2 2.346(5) . ?
Mo1 C1 2.348(5) . ?
Mo1 B4 2.381(6) . ?
Mo1 S3 2.5234(14) . ?
Mo1 Mo2 2.6941(6) . ?
Mo2 B1 2.232(6) . ?
Mo2 B2 2.246(6) . ?
Mo2 B3 2.299(6) . ?
Mo2 C14 2.315(5) . ?
Mo2 C15 2.335(5) . ?
Mo2 C12 2.341(5) . ?
Mo2 B4 2.345(6) . ?
Mo2 C11 2.351(4) . ?
Mo2 C13 2.360(5) . ?
Mo2 S3 2.4676(13) . ?
S1 C21 1.779(5) . ?
S1 B1 1.835(6) . ?
S2 C35 1.795(5) . ?
S2 B4 1.888(6) . ?
S3 C49 1.792(5) . ?
O1 C24 1.387(6) . ?
O2 C38 1.388(6) . ?
O3 C52 1.373(6) . ?
B1 B2 1.752(9) . ?
B2 B3 1.626(9) . ?
B3 B4 1.741(8) . ?
C1 C2 1.405(8) . ?
C1 C5 1.419(8) . ?
C1 C6 1.507(8) . ?
C2 C3 1.407(8) . ?
C2 C7 1.492(8) . ?
C3 C4 1.433(8) . ?
C3 C8 1.500(8) . ?
C4 C5 1.397(8) . ?
C4 C9 1.485(8) . ?
C5 C10 1.518(7) . ?
C6 H6A 0.9800 . ?
C6 H6B 0.9800 . ?
C6 H6C 0.9800 . ?
C7 H7A 0.9800 . ?
C7 H7B 0.9800 . ?
C7 H7C 0.9800 . ?
C8 H8A 0.9800 . ?
C8 H8B 0.9800 . ?
C8 H8C 0.9800 . ?
C9 H9A 0.9800 . ?
C9 H9B 0.9800 . ?
C9 H9C 0.9800 . ?
C10 H10A 0.9800 . ?
C10 H10B 0.9800 . ?
C10 H10C 0.9800 . ?
C11 C12 1.421(7) . ?
C11 C15 1.431(7) . ?
C11 C16 1.495(7) . ?
C12 C13 1.404(7) . ?
C12 C17 1.505(7) . ?
C13 C14 1.447(8) . ?
C13 C18 1.500(8) . ?
C14 C15 1.429(7) . ?
C14 C19 1.481(8) . ?
C15 C20 1.505(7) . ?
C16 H16A 0.9800 . ?
C16 H16B 0.9800 . ?
C16 H16C 0.9800 . ?
C17 H17A 0.9800 . ?
C17 H17B 0.9800 . ?
C17 H17C 0.9800 . ?
C18 H18A 0.9800 . ?
C18 H18B 0.9800 . ?
C18 H18C 0.9800 . ?
C19 H19A 0.9800 . ?
C19 H19B 0.9800 . ?
C19 H19C 0.9800 . ?
C20 H20A 0.9800 . ?
C20 H20B 0.9800 . ?
C20 H20C 0.9800 . ?
C21 C26 1.377(7) . ?
C21 C22 1.400(7) . ?
C22 C23 1.397(7) . ?
C22 H22 0.9500 . ?
C23 C24 1.395(7) . ?
C23 C27 1.547(8) . ?
C24 C25 1.394(8) . ?
C25 C26 1.382(7) . ?
C25 C31 1.562(8) . ?
C26 H26 0.9500 . ?
C27 C30 1.536(8) . ?
C27 C29 1.536(8) . ?
C27 C28 1.547(7) . ?
C28 H28A 0.9800 . ?
C28 H28B 0.9800 . ?
C28 H28C 0.9800 . ?
C29 H29A 0.9800 . ?
C29 H29B 0.9800 . ?
C29 H29C 0.9800 . ?
C30 H30A 0.9800 . ?
C30 H30B 0.9800 . ?
C30 H30C 0.9800 . ?
C31 C33 1.521(9) . ?
C31 C34 1.529(8) . ?
C31 C32 1.552(9) . ?
C32 H32A 0.9800 . ?
C32 H32B 0.9800 . ?
C32 H32C 0.9800 . ?
C33 H33A 0.9800 . ?
C33 H33B 0.9800 . ?
C33 H33C 0.9800 . ?
C34 H34A 0.9800 . ?
C34 H34B 0.9800 . ?
C34 H34C 0.9800 . ?
C35 C40 1.370(7) . ?
C35 C36 1.390(7) . ?
C36 C37 1.400(7) . ?
C36 H36 0.9500 . ?
C37 C38 1.403(8) . ?
C37 C41 1.525(8) . ?
C38 C39 1.419(7) . ?
C39 C40 1.415(7) . ?
C39 C45 1.530(7) . ?
C40 H40 0.9500 . ?
C41 C44 1.520(8) . ?
C41 C42 1.528(8) . ?
C41 C43 1.537(8) . ?
C42 H42A 0.9800 . ?
C42 H42B 0.9800 . ?
C42 H42C 0.9800 . ?
C43 H43A 0.9800 . ?
C43 H43B 0.9800 . ?
C43 H43C 0.9800 . ?
C44 H44A 0.9800 . ?
C44 H44B 0.9800 . ?
C44 H44C 0.9800 . ?
C45 C48 1.534(7) . ?
C45 C47 1.540(8) . ?
C45 C46 1.546(8) . ?
C46 H46A 0.9800 . ?
C46 H46B 0.9800 . ?
C46 H46C 0.9800 . ?
C47 H47A 0.9800 . ?
C47 H47B 0.9800 . ?
C47 H47C 0.9800 . ?
C48 H48A 0.9800 . ?
C48 H48B 0.9800 . ?
C48 H48C 0.9800 . ?
C49 C50 1.383(7) . ?
C49 C54 1.394(7) . ?
C50 C51 1.401(7) . ?
C50 H50 0.9500 . ?
C51 C52 1.394(7) . ?
C51 C55 1.540(7) . ?
C52 C53 1.420(8) . ?
C53 C54 1.398(7) . ?
C53 C59 1.520(7) . ?
C54 H54 0.9500 . ?
C55 C58 1.501(8) . ?
C55 C57 1.534(8) . ?
C55 C56 1.538(8) . ?
C56 H56A 0.9800 . ?
C56 H56B 0.9800 . ?
C56 H56C 0.9800 . ?
C57 H57A 0.9800 . ?
C57 H57B 0.9800 . ?
C57 H57C 0.9800 . ?
C58 H58A 0.9800 . ?
C58 H58B 0.9800 . ?
C58 H58C 0.9800 . ?
C59 C62 1.505(9) . ?
C59 C60 1.531(8) . ?
C59 C61 1.539(8) . ?
C60 H60A 0.9800 . ?
C60 H60B 0.9800 . ?
C60 H60C 0.9800 . ?
C61 H61A 0.9800 . ?
C61 H61B 0.9800 . ?
C61 H61C 0.9800 . ?
C62 H62A 0.9800 . ?
C62 H62B 0.9800 . ?
C62 H62C 0.9800 . ?
C555 C111 1.67(3) . ?
C555 C444 1.68(3) . ?
C666 C777 1.57(3) . ?
C777 C777 1.46(4) 3_576 ?
C333 C444 1.41(3) . ?
C333 C222 1.77(3) . ?
C111 C222 1.57(2) . ?

loop_
_geom_torsion_atom_site_label_1
_geom_torsion_atom_site_label_2
_geom_torsion_atom_site_label_3
_geom_torsion_atom_site_label_4
_geom_torsion
_geom_torsion_site_symmetry_1
_geom_torsion_site_symmetry_2
_geom_torsion_site_symmetry_3
_geom_torsion_site_symmetry_4
_geom_torsion_publ_flag
B3 Mo1 Mo2 B1 109.7(3) . . . . ?
B2 Mo1 Mo2 B1 57.4(3) . . . . ?
C3 Mo1 Mo2 B1 35.2(3) . . . . ?
C4 Mo1 Mo2 B1 -38.4(4) . . . . ?
C5 Mo1 Mo2 B1 -128.0(4) . . . . ?
C2 Mo1 Mo2 B1 95.5(3) . . . . ?
C1 Mo1 Mo2 B1 156.2(3) . . . . ?
B4 Mo1 Mo2 B1 164.3(3) . . . . ?
S3 Mo1 Mo2 B1 -90.23(19) . . . . ?
B3 Mo1 Mo2 B2 52.3(3) . . . . ?
B1 Mo1 Mo2 B2 -57.4(3) . . . . ?
C3 Mo1 Mo2 B2 -22.2(3) . . . . ?
C4 Mo1 Mo2 B2 -95.8(4) . . . . ?
C5 Mo1 Mo2 B2 174.6(4) . . . . ?
C2 Mo1 Mo2 B2 38.1(3) . . . . ?
C1 Mo1 Mo2 B2 98.8(3) . . . . ?
B4 Mo1 Mo2 B2 106.8(3) . . . . ?
S3 Mo1 Mo2 B2 -147.7(2) . . . . ?
B1 Mo1 Mo2 B3 -109.7(3) . . . . ?
B2 Mo1 Mo2 B3 -52.3(3) . . . . ?
C3 Mo1 Mo2 B3 -74.5(3) . . . . ?
C4 Mo1 Mo2 B3 -148.1(4) . . . . ?
C5 Mo1 Mo2 B3 122.3(4) . . . . ?
C2 Mo1 Mo2 B3 -14.2(3) . . . . ?
C1 Mo1 Mo2 B3 46.5(3) . . . . ?
B4 Mo1 Mo2 B3 54.5(3) . . . . ?
S3 Mo1 Mo2 B3 160.05(19) . . . . ?
B3 Mo1 Mo2 C14 -150.8(4) . . . . ?
B1 Mo1 Mo2 C14 99.5(4) . . . . ?
B2 Mo1 Mo2 C14 156.9(4) . . . . ?
C3 Mo1 Mo2 C14 134.7(4) . . . . ?
C4 Mo1 Mo2 C14 61.1(5) . . . . ?
C5 Mo1 Mo2 C14 -28.5(5) . . . . ?
C2 Mo1 Mo2 C14 -165.1(4) . . . . ?
C1 Mo1 Mo2 C14 -104.3(4) . . . . ?
B4 Mo1 Mo2 C14 -96.3(4) . . . . ?
S3 Mo1 Mo2 C14 9.2(3) . . . . ?
B3 Mo1 Mo2 C15 143.0(3) . . . . ?
B1 Mo1 Mo2 C15 33.2(3) . . . . ?
B2 Mo1 Mo2 C15 90.7(3) . . . . ?
C3 Mo1 Mo2 C15 68.4(4) . . . . ?
C4 Mo1 Mo2 C15 -5.1(4) . . . . ?
C5 Mo1 Mo2 C15 -94.7(4) . . . . ?
C2 Mo1 Mo2 C15 128.7(3) . . . . ?
C1 Mo1 Mo2 C15 -170.5(4) . . . . ?
B4 Mo1 Mo2 C15 -162.5(3) . . . . ?
S3 Mo1 Mo2 C15 -57.0(2) . . . . ?
B3 Mo1 Mo2 C12 21.1(3) . . . . ?
B1 Mo1 Mo2 C12 -88.6(3) . . . . ?
B2 Mo1 Mo2 C12 -31.2(3) . . . . ?
C3 Mo1 Mo2 C12 -53.4(4) . . . . ?
C4 Mo1 Mo2 C12 -127.0(4) . . . . ?
C5 Mo1 Mo2 C12 143.4(5) . . . . ?
C2 Mo1 Mo2 C12 6.9(4) . . . . ?
C1 Mo1 Mo2 C12 67.6(4) . . . . ?
B4 Mo1 Mo2 C12 75.7(3) . . . . ?
S3 Mo1 Mo2 C12 -178.8(3) . . . . ?
B3 Mo1 Mo2 B4 -54.5(3) . . . . ?
B1 Mo1 Mo2 B4 -164.3(3) . . . . ?
B2 Mo1 Mo2 B4 -106.8(3) . . . . ?
C3 Mo1 Mo2 B4 -129.1(3) . . . . ?
C4 Mo1 Mo2 B4 157.4(4) . . . . ?
C5 Mo1 Mo2 B4 67.8(4) . . . . ?
C2 Mo1 Mo2 B4 -68.8(3) . . . . ?
C1 Mo1 Mo2 B4 -8.0(3) . . . . ?
S3 Mo1 Mo2 B4 105.51(19) . . . . ?
B3 Mo1 Mo2 C11 83.9(3) . . . . ?
B1 Mo1 Mo2 C11 -25.8(3) . . . . ?
B2 Mo1 Mo2 C11 31.6(3) . . . . ?
C3 Mo1 Mo2 C11 9.4(4) . . . . ?
C4 Mo1 Mo2 C11 -64.2(4) . . . . ?
C5 Mo1 Mo2 C11 -153.7(4) . . . . ?
C2 Mo1 Mo2 C11 69.7(3) . . . . ?
C1 Mo1 Mo2 C11 130.4(4) . . . . ?
B4 Mo1 Mo2 C11 138.5(3) . . . . ?
S3 Mo1 Mo2 C11 -116.0(2) . . . . ?
B3 Mo1 Mo2 C13 -60.2(4) . . . . ?
B1 Mo1 Mo2 C13 -169.9(4) . . . . ?
B2 Mo1 Mo2 C13 -112.5(4) . . . . ?
C3 Mo1 Mo2 C13 -134.8(5) . . . . ?
C4 Mo1 Mo2 C13 151.7(5) . . . . ?
C5 Mo1 Mo2 C13 62.1(5) . . . . ?
C2 Mo1 Mo2 C13 -74.5(5) . . . . ?
C1 Mo1 Mo2 C13 -13.7(5) . . . . ?
B4 Mo1 Mo2 C13 -5.7(4) . . . . ?
S3 Mo1 Mo2 C13 99.8(4) . . . . ?
B3 Mo1 Mo2 S3 -160.05(19) . . . . ?
B1 Mo1 Mo2 S3 90.23(19) . . . . ?
B2 Mo1 Mo2 S3 147.7(2) . . . . ?
C3 Mo1 Mo2 S3 125.4(3) . . . . ?
C4 Mo1 Mo2 S3 51.8(3) . . . . ?
C5 Mo1 Mo2 S3 -37.7(4) . . . . ?
C2 Mo1 Mo2 S3 -174.3(3) . . . . ?
C1 Mo1 Mo2 S3 -113.6(3) . . . . ?
B4 Mo1 Mo2 S3 -105.51(19) . . . . ?
B1 Mo2 S3 C49 162.7(2) . . . . ?
B2 Mo2 S3 C49 131.2(3) . . . . ?
B3 Mo2 S3 C49 87.2(3) . . . . ?
C14 Mo2 S3 C49 -71.5(2) . . . . ?
C15 Mo2 S3 C49 -107.2(2) . . . . ?
C12 Mo2 S3 C49 -77.2(4) . . . . ?
B4 Mo2 S3 C49 50.8(2) . . . . ?
C11 Mo2 S3 C49 -123.0(3) . . . . ?
C13 Mo2 S3 C49 -49.0(3) . . . . ?
Mo1 Mo2 S3 C49 104.14(19) . . . . ?
B1 Mo2 S3 Mo1 58.61(15) . . . . ?
B2 Mo2 S3 Mo1 27.06(17) . . . . ?
B3 Mo2 S3 Mo1 -16.98(17) . . . . ?
C14 Mo2 S3 Mo1 -175.59(15) . . . . ?
C15 Mo2 S3 Mo1 148.68(14) . . . . ?
C12 Mo2 S3 Mo1 178.7(3) . . . . ?
B4 Mo2 S3 Mo1 -53.33(15) . . . . ?
C11 Mo2 S3 Mo1 132.83(17) . . . . ?
C13 Mo2 S3 Mo1 -153.13(17) . . . . ?
B3 Mo1 S3 C49 -96.3(2) . . . . ?
B1 Mo1 S3 C49 -170.6(2) . . . . ?
B2 Mo1 S3 C49 -139.2(2) . . . . ?
C3 Mo1 S3 C49 110.1(3) . . . . ?
C4 Mo1 S3 C49 87.4(2) . . . . ?
C5 Mo1 S3 C49 51.3(2) . . . . ?
C2 Mo1 S3 C49 55.2(5) . . . . ?
C1 Mo1 S3 C49 25.7(3) . . . . ?
B4 Mo1 S3 C49 -60.8(2) . . . . ?
Mo2 Mo1 S3 C49 -113.28(19) . . . . ?
B3 Mo1 S3 Mo2 16.94(16) . . . . ?
B1 Mo1 S3 Mo2 -57.28(16) . . . . ?
B2 Mo1 S3 Mo2 -25.90(17) . . . . ?
C3 Mo1 S3 Mo2 -136.6(2) . . . . ?
C4 Mo1 S3 Mo2 -159.32(15) . . . . ?
C5 Mo1 S3 Mo2 164.58(16) . . . . ?
C2 Mo1 S3 Mo2 168.5(5) . . . . ?
C1 Mo1 S3 Mo2 138.96(17) . . . . ?
B4 Mo1 S3 Mo2 52.52(14) . . . . ?
C21 S1 B1 B2 139.4(4) . . . . ?
C21 S1 B1 Mo2 -130.9(4) . . . . ?
C21 S1 B1 Mo1 34.3(7) . . . . ?
B3 Mo2 B1 B2 -22.7(3) . . . . ?
C14 Mo2 B1 B2 142.6(3) . . . . ?
C15 Mo2 B1 B2 127.1(3) . . . . ?
C12 Mo2 B1 B2 71.4(3) . . . . ?
B4 Mo2 B1 B2 -58.9(3) . . . . ?
C11 Mo2 B1 B2 91.6(3) . . . . ?
C13 Mo2 B1 B2 100.2(4) . . . . ?
S3 Mo2 B1 B2 -135.8(3) . . . . ?
Mo1 Mo2 B1 B2 -72.6(3) . . . . ?
B2 Mo2 B1 S1 -114.7(5) . . . . ?
B3 Mo2 B1 S1 -137.3(4) . . . . ?
C14 Mo2 B1 S1 27.9(5) . . . . ?
C15 Mo2 B1 S1 12.5(4) . . . . ?
C12 Mo2 B1 S1 -43.3(5) . . . . ?
B4 Mo2 B1 S1 -173.5(4) . . . . ?
C11 Mo2 B1 S1 -23.0(4) . . . . ?
C13 Mo2 B1 S1 -14.5(7) . . . . ?
S3 Mo2 B1 S1 109.5(4) . . . . ?
Mo1 Mo2 B1 S1 172.7(5) . . . . ?
B2 Mo2 B1 Mo1 72.6(3) . . . . ?
B3 Mo2 B1 Mo1 49.91(17) . . . . ?
C14 Mo2 B1 Mo1 -144.83(17) . . . . ?
C15 Mo2 B1 Mo1 -160.29(17) . . . . ?
C12 Mo2 B1 Mo1 143.98(16) . . . . ?
B4 Mo2 B1 Mo1 13.7(2) . . . . ?
C11 Mo2 B1 Mo1 164.23(17) . . . . ?
C13 Mo2 B1 Mo1 172.7(3) . . . . ?
S3 Mo2 B1 Mo1 -63.24(10) . . . . ?
B3 Mo1 B1 B2 21.4(3) . . . . ?
C3 Mo1 B1 B2 -88.6(3) . . . . ?
C4 Mo1 B1 B2 -124.3(3) . . . . ?
C5 Mo1 B1 B2 -138.9(3) . . . . ?
C2 Mo1 B1 B2 -61.3(3) . . . . ?
C1 Mo1 B1 B2 -76.5(6) . . . . ?
B4 Mo1 B1 B2 58.6(3) . . . . ?
S3 Mo1 B1 B2 134.0(3) . . . . ?
Mo2 Mo1 B1 B2 71.9(3) . . . . ?
B3 Mo1 B1 S1 140.5(7) . . . . ?
B2 Mo1 B1 S1 119.0(8) . . . . ?
C3 Mo1 B1 S1 30.5(7) . . . . ?
C4 Mo1 B1 S1 -5.3(7) . . . . ?
C5 Mo1 B1 S1 -19.9(9) . . . . ?
C2 Mo1 B1 S1 57.8(8) . . . . ?
C1 Mo1 B1 S1 42.5(10) . . . . ?
B4 Mo1 B1 S1 177.7(7) . . . . ?
S3 Mo1 B1 S1 -107.0(7) . . . . ?
Mo2 Mo1 B1 S1 -169.1(8) . . . . ?
B3 Mo1 B1 Mo2 -50.48(19) . . . . ?
B2 Mo1 B1 Mo2 -71.9(3) . . . . ?
C3 Mo1 B1 Mo2 -160.46(18) . . . . ?
C4 Mo1 B1 Mo2 163.79(17) . . . . ?
C5 Mo1 B1 Mo2 149.2(2) . . . . ?
C2 Mo1 B1 Mo2 -133.17(18) . . . . ?
C1 Mo1 B1 Mo2 -148.4(4) . . . . ?
B4 Mo1 B1 Mo2 -13.3(2) . . . . ?
S3 Mo1 B1 Mo2 62.06(11) . . . . ?
S1 B1 B2 B3 171.0(4) . . . . ?
Mo2 B1 B2 B3 41.6(4) . . . . ?
Mo1 B1 B2 B3 -38.6(4) . . . . ?
S1 B1 B2 Mo2 129.4(4) . . . . ?
Mo1 B1 B2 Mo2 -80.18(16) . . . . ?
S1 B1 B2 Mo1 -150.4(4) . . . . ?
Mo2 B1 B2 Mo1 80.18(15) . . . . ?
B1 Mo2 B2 B3 -145.0(4) . . . . ?
C14 Mo2 B2 B3 129.2(4) . . . . ?
C15 Mo2 B2 B3 151.0(3) . . . . ?
C12 Mo2 B2 B3 91.6(3) . . . . ?
B4 Mo2 B2 B3 -19.8(3) . . . . ?
C11 Mo2 B2 B3 126.3(3) . . . . ?
C13 Mo2 B2 B3 79.0(3) . . . . ?
S3 Mo2 B2 B3 -101.2(3) . . . . ?
Mo1 Mo2 B2 B3 -72.9(3) . . . . ?
B3 Mo2 B2 B1 145.0(4) . . . . ?
C14 Mo2 B2 B1 -85.8(5) . . . . ?
C15 Mo2 B2 B1 -64.0(3) . . . . ?
C12 Mo2 B2 B1 -123.4(3) . . . . ?
B4 Mo2 B2 B1 125.2(3) . . . . ?
C11 Mo2 B2 B1 -88.7(3) . . . . ?
C13 Mo2 B2 B1 -136.0(3) . . . . ?
S3 Mo2 B2 B1 43.8(3) . . . . ?
Mo1 Mo2 B2 B1 72.2(2) . . . . ?
B1 Mo2 B2 Mo1 -72.2(2) . . . . ?
B3 Mo2 B2 Mo1 72.9(3) . . . . ?
C14 Mo2 B2 Mo1 -157.9(3) . . . . ?
C15 Mo2 B2 Mo1 -136.12(17) . . . . ?
C12 Mo2 B2 Mo1 164.43(16) . . . . ?
B4 Mo2 B2 Mo1 53.02(17) . . . . ?
C11 Mo2 B2 Mo1 -160.86(18) . . . . ?
C13 Mo2 B2 Mo1 151.9(2) . . . . ?
S3 Mo2 B2 Mo1 -28.35(16) . . . . ?
B1 Mo1 B2 B3 146.9(4) . . . . ?
C3 Mo1 B2 B3 -117.0(3) . . . . ?
C4 Mo1 B2 B3 -136.2(3) . . . . ?
C5 Mo1 B2 B3 -99.5(5) . . . . ?
C2 Mo1 B2 B3 -81.6(3) . . . . ?
C1 Mo1 B2 B3 -63.1(4) . . . . ?
B4 Mo1 B2 B3 23.4(3) . . . . ?
S3 Mo1 B2 B3 102.8(3) . . . . ?
Mo2 Mo1 B2 B3 75.6(3) . . . . ?
B3 Mo1 B2 B1 -146.9(4) . . . . ?
C3 Mo1 B2 B1 96.1(3) . . . . ?
C4 Mo1 B2 B1 76.9(3) . . . . ?
C5 Mo1 B2 B1 113.6(5) . . . . ?
C2 Mo1 B2 B1 131.4(3) . . . . ?
C1 Mo1 B2 B1 150.0(3) . . . . ?
B4 Mo1 B2 B1 -123.6(3) . . . . ?
S3 Mo1 B2 B1 -44.1(3) . . . . ?
Mo2 Mo1 B2 B1 -71.3(3) . . . . ?
B3 Mo1 B2 Mo2 -75.6(3) . . . . ?
B1 Mo1 B2 Mo2 71.3(3) . . . . ?
C3 Mo1 B2 Mo2 167.39(19) . . . . ?
C4 Mo1 B2 Mo2 148.16(18) . . . . ?
C5 Mo1 B2 Mo2 -175.1(4) . . . . ?
C2 Mo1 B2 Mo2 -157.28(19) . . . . ?
C1 Mo1 B2 Mo2 -138.72(18) . . . . ?
B4 Mo1 B2 Mo2 -52.28(19) . . . . ?
S3 Mo1 B2 Mo2 27.19(16) . . . . ?
B1 B2 B3 B4 -4.9(8) . . . . ?
Mo2 B2 B3 B4 35.3(4) . . . . ?
Mo1 B2 B3 B4 -43.0(4) . . . . ?
B1 B2 B3 Mo1 38.1(4) . . . . ?
Mo2 B2 B3 Mo1 78.28(15) . . . . ?
B1 B2 B3 Mo2 -40.2(4) . . . . ?
Mo1 B2 B3 Mo2 -78.28(15) . . . . ?
B1 Mo1 B3 B2 -22.9(3) . . . . ?
C3 Mo1 B3 B2 71.9(3) . . . . ?
C4 Mo1 B3 B2 84.5(4) . . . . ?
C5 Mo1 B3 B2 138.9(3) . . . . ?
C2 Mo1 B3 B2 99.4(3) . . . . ?
C1 Mo1 B3 B2 132.0(3) . . . . ?
B4 Mo1 B3 B2 -145.6(4) . . . . ?
S3 Mo1 B3 B2 -89.2(3) . . . . ?
Mo2 Mo1 B3 B2 -71.8(3) . . . . ?
B1 Mo1 B3 B4 122.7(3) . . . . ?
B2 Mo1 B3 B4 145.6(4) . . . . ?
C3 Mo1 B3 B4 -142.6(3) . . . . ?
C4 Mo1 B3 B4 -130.0(4) . . . . ?
C5 Mo1 B3 B4 -75.5(4) . . . . ?
C2 Mo1 B3 B4 -115.1(3) . . . . ?
C1 Mo1 B3 B4 -82.4(3) . . . . ?
S3 Mo1 B3 B4 56.4(3) . . . . ?
Mo2 Mo1 B3 B4 73.8(3) . . . . ?
B1 Mo1 B3 Mo2 48.90(18) . . . . ?
B2 Mo1 B3 Mo2 71.8(3) . . . . ?
C3 Mo1 B3 Mo2 143.63(17) . . . . ?
C4 Mo1 B3 Mo2 156.2(3) . . . . ?
C5 Mo1 B3 Mo2 -149.3(2) . . . . ?
C2 Mo1 B3 Mo2 171.16(19) . . . . ?
C1 Mo1 B3 Mo2 -156.21(17) . . . . ?
B4 Mo1 B3 Mo2 -73.8(3) . . . . ?
S3 Mo1 B3 Mo2 -17.39(16) . . . . ?
B1 Mo2 B3 B2 24.6(3) . . . . ?
C14 Mo2 B3 B2 -131.7(4) . . . . ?
C15 Mo2 B3 B2 -58.0(5) . . . . ?
C12 Mo2 B3 B2 -94.2(3) . . . . ?
B4 Mo2 B3 B2 151.0(4) . . . . ?
C11 Mo2 B3 B2 -62.0(3) . . . . ?
C13 Mo2 B3 B2 -126.3(3) . . . . ?
S3 Mo2 B3 B2 93.0(3) . . . . ?
Mo1 Mo2 B3 B2 75.1(3) . . . . ?
B1 Mo2 B3 B4 -126.5(3) . . . . ?
B2 Mo2 B3 B4 -151.0(4) . . . . ?
C14 Mo2 B3 B4 77.3(4) . . . . ?
C15 Mo2 B3 B4 151.0(4) . . . . ?
C12 Mo2 B3 B4 114.8(3) . . . . ?
C11 Mo2 B3 B4 147.0(3) . . . . ?
C13 Mo2 B3 B4 82.7(3) . . . . ?
S3 Mo2 B3 B4 -58.0(3) . . . . ?
Mo1 Mo2 B3 B4 -75.9(2) . . . . ?
B1 Mo2 B3 Mo1 -50.51(17) . . . . ?
B2 Mo2 B3 Mo1 -75.1(3) . . . . ?
C14 Mo2 B3 Mo1 153.2(3) . . . . ?
C15 Mo2 B3 Mo1 -133.1(3) . . . . ?
C12 Mo2 B3 Mo1 -169.27(17) . . . . ?
B4 Mo2 B3 Mo1 75.9(2) . . . . ?
C11 Mo2 B3 Mo1 -137.09(16) . . . . ?
C13 Mo2 B3 Mo1 158.65(16) . . . . ?
S3 Mo2 B3 Mo1 17.95(17) . . . . ?
B2 B3 B4 S2 -179.7(4) . . . . ?
Mo1 B3 B4 S2 137.7(4) . . . . ?
Mo2 B3 B4 S2 -145.0(4) . . . . ?
B2 B3 B4 Mo2 -34.7(4) . . . . ?
Mo1 B3 B4 Mo2 -77.29(14) . . . . ?
B2 B3 B4 Mo1 42.6(4) . . . . ?
Mo2 B3 B4 Mo1 77.29(14) . . . . ?
C35 S2 B4 B3 54.2(5) . . . . ?
C35 S2 B4 Mo2 -44.5(7) . . . . ?
C35 S2 B4 Mo1 146.0(5) . . . . ?
B1 Mo2 B4 B3 57.5(3) . . . . ?
B2 Mo2 B4 B3 19.0(3) . . . . ?
C14 Mo2 B4 B3 -143.3(3) . . . . ?
C15 Mo2 B4 B3 -138.8(5) . . . . ?
C12 Mo2 B4 B3 -76.6(3) . . . . ?
C11 Mo2 B4 B3 -61.8(4) . . . . ?
C13 Mo2 B4 B3 -111.3(3) . . . . ?
S3 Mo2 B4 B3 126.5(3) . . . . ?
Mo1 Mo2 B4 B3 71.0(2) . . . . ?
B1 Mo2 B4 S2 173.3(6) . . . . ?
B2 Mo2 B4 S2 134.9(6) . . . . ?
B3 Mo2 B4 S2 115.9(7) . . . . ?
C14 Mo2 B4 S2 -27.4(7) . . . . ?
C15 Mo2 B4 S2 -22.9(10) . . . . ?
C12 Mo2 B4 S2 39.3(7) . . . . ?
C11 Mo2 B4 S2 54.0(8) . . . . ?
C13 Mo2 B4 S2 4.6(7) . . . . ?
S3 Mo2 B4 S2 -117.6(6) . . . . ?
Mo1 Mo2 B4 S2 -173.2(7) . . . . ?
B1 Mo2 B4 Mo1 -13.5(2) . . . . ?
B2 Mo2 B4 Mo1 -51.93(18) . . . . ?
B3 Mo2 B4 Mo1 -71.0(2) . . . . ?
C14 Mo2 B4 Mo1 145.75(17) . . . . ?
C15 Mo2 B4 Mo1 150.3(5) . . . . ?
C12 Mo2 B4 Mo1 -147.54(16) . . . . ?
C11 Mo2 B4 Mo1 -132.8(3) . . . . ?
C13 Mo2 B4 Mo1 177.76(16) . . . . ?
S3 Mo2 B4 Mo1 55.57(10) . . . . ?
B1 Mo1 B4 B3 -59.9(3) . . . . ?
B2 Mo1 B4 B3 -22.3(3) . . . . ?
C3 Mo1 B4 B3 62.8(4) . . . . ?
C4 Mo1 B4 B3 125.4(4) . . . . ?
C5 Mo1 B4 B3 132.4(3) . . . . ?
C2 Mo1 B4 B3 70.0(3) . . . . ?
C1 Mo1 B4 B3 102.8(3) . . . . ?
S3 Mo1 B4 B3 -126.9(3) . . . . ?
Mo2 Mo1 B4 B3 -72.8(3) . . . . ?
B3 Mo1 B4 S2 -113.1(7) . . . . ?
B1 Mo1 B4 S2 -173.0(5) . . . . ?
B2 Mo1 B4 S2 -135.4(6) . . . . ?
C3 Mo1 B4 S2 -50.3(7) . . . . ?
C4 Mo1 B4 S2 12.3(8) . . . . ?
C5 Mo1 B4 S2 19.3(6) . . . . ?
C2 Mo1 B4 S2 -43.1(6) . . . . ?
C1 Mo1 B4 S2 -10.3(6) . . . . ?
S3 Mo1 B4 S2 120.0(5) . . . . ?
Mo2 Mo1 B4 S2 174.1(6) . . . . ?
B3 Mo1 B4 Mo2 72.8(3) . . . . ?
B1 Mo1 B4 Mo2 12.9(2) . . . . ?
B2 Mo1 B4 Mo2 50.51(18) . . . . ?
C3 Mo1 B4 Mo2 135.6(2) . . . . ?
C4 Mo1 B4 Mo2 -161.8(3) . . . . ?
C5 Mo1 B4 Mo2 -154.76(17) . . . . ?
C2 Mo1 B4 Mo2 142.84(16) . . . . ?
C1 Mo1 B4 Mo2 175.61(18) . . . . ?
S3 Mo1 B4 Mo2 -54.09(10) . . . . ?
B3 Mo1 C1 C2 -70.7(4) . . . . ?
B1 Mo1 C1 C2 23.1(7) . . . . ?
B2 Mo1 C1 C2 -33.8(4) . . . . ?
C3 Mo1 C1 C2 37.2(3) . . . . ?
C4 Mo1 C1 C2 79.9(4) . . . . ?
C5 Mo1 C1 C2 117.6(5) . . . . ?
B4 Mo1 C1 C2 -114.1(4) . . . . ?
S3 Mo1 C1 C2 164.4(3) . . . . ?
Mo2 Mo1 C1 C2 -107.5(3) . . . . ?
B3 Mo1 C1 C5 171.6(3) . . . . ?
B1 Mo1 C1 C5 -94.5(6) . . . . ?
B2 Mo1 C1 C5 -151.4(3) . . . . ?
C3 Mo1 C1 C5 -80.5(3) . . . . ?
C4 Mo1 C1 C5 -37.8(3) . . . . ?
C2 Mo1 C1 C5 -117.6(5) . . . . ?
B4 Mo1 C1 C5 128.3(3) . . . . ?
S3 Mo1 C1 C5 46.7(4) . . . . ?
Mo2 Mo1 C1 C5 134.9(3) . . . . ?
B3 Mo1 C1 C6 51.6(6) . . . . ?
B1 Mo1 C1 C6 145.4(6) . . . . ?
B2 Mo1 C1 C6 88.6(6) . . . . ?
C3 Mo1 C1 C6 159.5(7) . . . . ?
C4 Mo1 C1 C6 -157.8(7) . . . . ?
C5 Mo1 C1 C6 -120.0(7) . . . . ?
C2 Mo1 C1 C6 122.3(7) . . . . ?
B4 Mo1 C1 C6 8.3(6) . . . . ?
S3 Mo1 C1 C6 -73.3(6) . . . . ?
Mo2 Mo1 C1 C6 14.8(7) . . . . ?
C5 C1 C2 C3 0.0(6) . . . . ?
C6 C1 C2 C3 176.1(5) . . . . ?
Mo1 C1 C2 C3 -62.4(4) . . . . ?
C5 C1 C2 C7 -173.7(5) . . . . ?
C6 C1 C2 C7 2.4(8) . . . . ?
Mo1 C1 C2 C7 123.9(5) . . . . ?
C5 C1 C2 Mo1 62.4(4) . . . . ?
C6 C1 C2 Mo1 -121.5(5) . . . . ?
B3 Mo1 C2 C1 111.8(4) . . . . ?
B1 Mo1 C2 C1 -168.8(3) . . . . ?
B2 Mo1 C2 C1 152.8(3) . . . . ?
C3 Mo1 C2 C1 -116.7(5) . . . . ?
C4 Mo1 C2 C1 -78.0(3) . . . . ?
C5 Mo1 C2 C1 -36.8(3) . . . . ?
B4 Mo1 C2 C1 71.3(4) . . . . ?
S3 Mo1 C2 C1 -41.3(7) . . . . ?
Mo2 Mo1 C2 C1 123.3(3) . . . . ?
B3 Mo1 C2 C3 -131.4(4) . . . . ?
B1 Mo1 C2 C3 -52.1(4) . . . . ?
B2 Mo1 C2 C3 -90.4(4) . . . . ?
C4 Mo1 C2 C3 38.8(3) . . . . ?
C5 Mo1 C2 C3 80.0(4) . . . . ?
C1 Mo1 C2 C3 116.7(5) . . . . ?
B4 Mo1 C2 C3 -172.0(3) . . . . ?
S3 Mo1 C2 C3 75.5(6) . . . . ?
Mo2 Mo1 C2 C3 -119.9(3) . . . . ?
B3 Mo1 C2 C7 -9.8(6) . . . . ?
B1 Mo1 C2 C7 69.6(6) . . . . ?
B2 Mo1 C2 C7 31.2(6) . . . . ?
C3 Mo1 C2 C7 121.6(7) . . . . ?
C4 Mo1 C2 C7 160.4(7) . . . . ?
C5 Mo1 C2 C7 -158.4(7) . . . . ?
C1 Mo1 C2 C7 -121.6(7) . . . . ?
B4 Mo1 C2 C7 -50.4(6) . . . . ?
S3 Mo1 C2 C7 -162.9(4) . . . . ?
Mo2 Mo1 C2 C7 1.7(7) . . . . ?
C1 C2 C3 C4 -1.7(6) . . . . ?
C7 C2 C3 C4 172.0(5) . . . . ?
Mo1 C2 C3 C4 -65.3(3) . . . . ?
C1 C2 C3 C8 -174.4(5) . . . . ?
C7 C2 C3 C8 -0.7(9) . . . . ?
Mo1 C2 C3 C8 122.0(5) . . . . ?
C1 C2 C3 Mo1 63.6(4) . . . . ?
C7 C2 C3 Mo1 -122.7(5) . . . . ?
B3 Mo1 C3 C2 53.2(4) . . . . ?
B1 Mo1 C3 C2 137.3(3) . . . . ?
B2 Mo1 C3 C2 92.4(4) . . . . ?
C4 Mo1 C3 C2 -114.7(5) . . . . ?
C5 Mo1 C3 C2 -78.3(4) . . . . ?
C1 Mo1 C3 C2 -36.7(3) . . . . ?
B4 Mo1 C3 C2 12.1(5) . . . . ?
S3 Mo1 C3 C2 -153.7(3) . . . . ?
Mo2 Mo1 C3 C2 109.9(3) . . . . ?
B3 Mo1 C3 C4 167.9(3) . . . . ?
B1 Mo1 C3 C4 -108.0(3) . . . . ?
B2 Mo1 C3 C4 -152.9(3) . . . . ?
C5 Mo1 C3 C4 36.4(3) . . . . ?
C2 Mo1 C3 C4 114.7(5) . . . . ?
C1 Mo1 C3 C4 77.9(3) . . . . ?
B4 Mo1 C3 C4 126.8(4) . . . . ?
S3 Mo1 C3 C4 -39.0(4) . . . . ?
Mo2 Mo1 C3 C4 -135.4(3) . . . . ?
B3 Mo1 C3 C8 -69.1(6) . . . . ?
B1 Mo1 C3 C8 15.1(6) . . . . ?
B2 Mo1 C3 C8 -29.9(6) . . . . ?
C4 Mo1 C3 C8 123.1(7) . . . . ?
C5 Mo1 C3 C8 159.5(7) . . . . ?
C2 Mo1 C3 C8 -122.3(7) . . . . ?
C1 Mo1 C3 C8 -159.0(7) . . . . ?
B4 Mo1 C3 C8 -110.2(6) . . . . ?
S3 Mo1 C3 C8 84.0(6) . . . . ?
Mo2 Mo1 C3 C8 -12.3(7) . . . . ?
C2 C3 C4 C5 2.7(6) . . . . ?
C8 C3 C4 C5 175.3(5) . . . . ?
Mo1 C3 C4 C5 -63.6(4) . . . . ?
C2 C3 C4 C9 -173.3(5) . . . . ?
C8 C3 C4 C9 -0.7(8) . . . . ?
Mo1 C3 C4 C9 120.4(5) . . . . ?
C2 C3 C4 Mo1 66.3(4) . . . . ?
C8 C3 C4 Mo1 -121.1(5) . . . . ?
B3 Mo1 C4 C5 96.7(5) . . . . ?
B1 Mo1 C4 C5 -163.4(3) . . . . ?
B2 Mo1 C4 C5 150.9(3) . . . . ?
C3 Mo1 C4 C5 117.0(5) . . . . ?
C2 Mo1 C4 C5 79.2(4) . . . . ?
C1 Mo1 C4 C5 38.2(3) . . . . ?
B4 Mo1 C4 C5 11.3(6) . . . . ?
S3 Mo1 C4 C5 -89.6(3) . . . . ?
Mo2 Mo1 C4 C5 -132.5(3) . . . . ?
B3 Mo1 C4 C3 -20.3(5) . . . . ?
B1 Mo1 C4 C3 79.6(4) . . . . ?
B2 Mo1 C4 C3 33.9(4) . . . . ?
C5 Mo1 C4 C3 -117.0(5) . . . . ?
C2 Mo1 C4 C3 -37.8(3) . . . . ?
C1 Mo1 C4 C3 -78.9(4) . . . . ?
B4 Mo1 C4 C3 -105.7(5) . . . . ?
S3 Mo1 C4 C3 153.4(3) . . . . ?
Mo2 Mo1 C4 C3 110.5(4) . . . . ?
B3 Mo1 C4 C9 -139.4(5) . . . . ?
B1 Mo1 C4 C9 -39.5(6) . . . . ?
B2 Mo1 C4 C9 -85.2(6) . . . . ?
C3 Mo1 C4 C9 -119.1(7) . . . . ?
C5 Mo1 C4 C9 123.9(7) . . . . ?
C2 Mo1 C4 C9 -156.9(7) . . . . ?
C1 Mo1 C4 C9 162.1(7) . . . . ?
B4 Mo1 C4 C9 135.2(6) . . . . ?
S3 Mo1 C4 C9 34.3(6) . . . . ?
Mo2 Mo1 C4 C9 -8.6(8) . . . . ?
C3 C4 C5 C1 -2.6(6) . . . . ?
C9 C4 C5 C1 173.1(5) . . . . ?
Mo1 C4 C5 C1 -65.5(3) . . . . ?
C3 C4 C5 C10 -178.7(5) . . . . ?
C9 C4 C5 C10 -2.9(9) . . . . ?
Mo1 C4 C5 C10 118.5(5) . . . . ?
C3 C4 C5 Mo1 62.8(3) . . . . ?
C9 C4 C5 Mo1 -121.4(6) . . . . ?
C2 C1 C5 C4 1.6(6) . . . . ?
C6 C1 C5 C4 -174.5(5) . . . . ?
Mo1 C1 C5 C4 64.9(3) . . . . ?
C2 C1 C5 C10 177.6(5) . . . . ?
C6 C1 C5 C10 1.4(8) . . . . ?
Mo1 C1 C5 C10 -119.2(5) . . . . ?
C2 C1 C5 Mo1 -63.2(4) . . . . ?
C6 C1 C5 Mo1 120.6(5) . . . . ?
B3 Mo1 C5 C4 -126.7(4) . . . . ?
B1 Mo1 C5 C4 24.9(5) . . . . ?
B2 Mo1 C5 C4 -57.9(6) . . . . ?
C3 Mo1 C5 C4 -37.5(3) . . . . ?
C2 Mo1 C5 C4 -78.8(4) . . . . ?
C1 Mo1 C5 C4 -115.0(5) . . . . ?
B4 Mo1 C5 C4 -173.5(3) . . . . ?
S3 Mo1 C5 C4 99.8(3) . . . . ?
Mo2 Mo1 C5 C4 131.3(3) . . . . ?
B3 Mo1 C5 C1 -11.8(5) . . . . ?
B1 Mo1 C5 C1 139.9(4) . . . . ?
B2 Mo1 C5 C1 57.1(6) . . . . ?
C3 Mo1 C5 C1 77.4(4) . . . . ?
C4 Mo1 C5 C1 115.0(5) . . . . ?
C2 Mo1 C5 C1 36.2(3) . . . . ?
B4 Mo1 C5 C1 -58.5(4) . . . . ?
S3 Mo1 C5 C1 -145.2(3) . . . . ?
Mo2 Mo1 C5 C1 -113.7(4) . . . . ?
B3 Mo1 C5 C10 111.9(6) . . . . ?
B1 Mo1 C5 C10 -96.5(6) . . . . ?
B2 Mo1 C5 C10 -179.3(5) . . . . ?
C3 Mo1 C5 C10 -158.9(6) . . . . ?
C4 Mo1 C5 C10 -121.4(7) . . . . ?
C2 Mo1 C5 C10 159.8(6) . . . . ?
C1 Mo1 C5 C10 123.6(7) . . . . ?
B4 Mo1 C5 C10 65.1(6) . . . . ?
S3 Mo1 C5 C10 -21.6(6) . . . . ?
Mo2 Mo1 C5 C10 9.9(8) . . . . ?
B1 Mo2 C11 C12 -148.5(3) . . . . ?
B2 Mo2 C11 C12 -102.4(3) . . . . ?
B3 Mo2 C11 C12 -66.3(3) . . . . ?
C14 Mo2 C11 C12 79.3(3) . . . . ?
C15 Mo2 C11 C12 117.3(4) . . . . ?
B4 Mo2 C11 C12 -24.1(5) . . . . ?
C13 Mo2 C11 C12 36.9(3) . . . . ?
S3 Mo2 C11 C12 145.0(3) . . . . ?
Mo1 Mo2 C11 C12 -127.7(3) . . . . ?
B1 Mo2 C11 C15 94.3(3) . . . . ?
B2 Mo2 C11 C15 140.3(3) . . . . ?
B3 Mo2 C11 C15 176.5(3) . . . . ?
C14 Mo2 C11 C15 -37.9(3) . . . . ?
C12 Mo2 C11 C15 -117.3(4) . . . . ?
B4 Mo2 C11 C15 -141.3(4) . . . . ?
C13 Mo2 C11 C15 -80.4(3) . . . . ?
S3 Mo2 C11 C15 27.8(4) . . . . ?
Mo1 Mo2 C11 C15 115.0(3) . . . . ?
B1 Mo2 C11 C16 -28.6(5) . . . . ?
B2 Mo2 C11 C16 17.5(5) . . . . ?
B3 Mo2 C11 C16 53.6(6) . . . . ?
C14 Mo2 C11 C16 -160.8(6) . . . . ?
C15 Mo2 C11 C16 -122.9(7) . . . . ?
C12 Mo2 C11 C16 119.9(6) . . . . ?
B4 Mo2 C11 C16 95.8(6) . . . . ?
C13 Mo2 C11 C16 156.7(6) . . . . ?
S3 Mo2 C11 C16 -95.1(5) . . . . ?
Mo1 Mo2 C11 C16 -7.9(7) . . . . ?
C15 C11 C12 C13 -2.3(5) . . . . ?
C16 C11 C12 C13 170.0(4) . . . . ?
Mo2 C11 C12 C13 -65.0(3) . . . . ?
C15 C11 C12 C17 -176.9(4) . . . . ?
C16 C11 C12 C17 -4.6(8) . . . . ?
Mo2 C11 C12 C17 120.3(5) . . . . ?
C15 C11 C12 Mo2 62.8(3) . . . . ?
C16 C11 C12 Mo2 -125.0(5) . . . . ?
B1 Mo2 C12 C13 153.2(3) . . . . ?
B2 Mo2 C12 C13 -163.2(3) . . . . ?
B3 Mo2 C12 C13 -121.0(3) . . . . ?
C14 Mo2 C12 C13 37.5(3) . . . . ?
C15 Mo2 C12 C13 79.4(3) . . . . ?
B4 Mo2 C12 C13 -78.0(4) . . . . ?
C11 Mo2 C12 C13 116.4(5) . . . . ?
S3 Mo2 C12 C13 44.2(5) . . . . ?
Mo1 Mo2 C12 C13 -138.0(3) . . . . ?
B1 Mo2 C12 C11 36.8(4) . . . . ?
B2 Mo2 C12 C11 80.4(3) . . . . ?
B3 Mo2 C12 C11 122.7(3) . . . . ?
C14 Mo2 C12 C11 -78.8(3) . . . . ?
C15 Mo2 C12 C11 -37.0(3) . . . . ?
B4 Mo2 C12 C11 165.6(3) . . . . ?
C13 Mo2 C12 C11 -116.4(5) . . . . ?
S3 Mo2 C12 C11 -72.2(4) . . . . ?
Mo1 Mo2 C12 C11 105.6(3) . . . . ?
B1 Mo2 C12 C17 -83.8(5) . . . . ?
B2 Mo2 C12 C17 -40.2(5) . . . . ?
B3 Mo2 C12 C17 2.1(5) . . . . ?
C14 Mo2 C12 C17 160.6(6) . . . . ?
C15 Mo2 C12 C17 -157.6(6) . . . . ?
B4 Mo2 C12 C17 45.0(5) . . . . ?
C11 Mo2 C12 C17 -120.6(6) . . . . ?
C13 Mo2 C12 C17 123.0(6) . . . . ?
S3 Mo2 C12 C17 167.2(3) . . . . ?
Mo1 Mo2 C12 C17 -14.9(7) . . . . ?
C11 C12 C13 C14 3.1(6) . . . . ?
C17 C12 C13 C14 177.6(4) . . . . ?
Mo2 C12 C13 C14 -61.5(3) . . . . ?
C11 C12 C13 C18 -176.0(5) . . . . ?
C17 C12 C13 C18 -1.5(8) . . . . ?
Mo2 C12 C13 C18 119.4(5) . . . . ?
C11 C12 C13 Mo2 64.6(3) . . . . ?
C17 C12 C13 Mo2 -120.8(5) . . . . ?
B1 Mo2 C13 C12 -47.4(6) . . . . ?
B2 Mo2 C13 C12 22.2(5) . . . . ?
B3 Mo2 C13 C12 67.6(4) . . . . ?
C14 Mo2 C13 C12 -117.1(5) . . . . ?
C15 Mo2 C13 C12 -79.2(3) . . . . ?
B4 Mo2 C13 C12 112.3(3) . . . . ?
C11 Mo2 C13 C12 -37.4(3) . . . . ?
S3 Mo2 C13 C12 -157.5(3) . . . . ?
Mo1 Mo2 C13 C12 117.1(4) . . . . ?
B1 Mo2 C13 C14 69.7(5) . . . . ?
B2 Mo2 C13 C14 139.4(3) . . . . ?
B3 Mo2 C13 C14 -175.2(3) . . . . ?
C15 Mo2 C13 C14 37.9(3) . . . . ?
C12 Mo2 C13 C14 117.1(5) . . . . ?
B4 Mo2 C13 C14 -130.5(3) . . . . ?
C11 Mo2 C13 C14 79.7(3) . . . . ?
S3 Mo2 C13 C14 -40.4(4) . . . . ?
Mo1 Mo2 C13 C14 -125.7(4) . . . . ?
B1 Mo2 C13 C18 -170.2(5) . . . . ?
B2 Mo2 C13 C18 -100.6(5) . . . . ?
B3 Mo2 C13 C18 -55.2(5) . . . . ?
C14 Mo2 C13 C18 120.1(6) . . . . ?
C15 Mo2 C13 C18 158.0(6) . . . . ?
C12 Mo2 C13 C18 -122.8(7) . . . . ?
B4 Mo2 C13 C18 -10.5(5) . . . . ?
C11 Mo2 C13 C18 -160.2(6) . . . . ?
S3 Mo2 C13 C18 79.6(5) . . . . ?
Mo1 Mo2 C13 C18 -5.7(8) . . . . ?
C12 C13 C14 C15 -2.7(6) . . . . ?
C18 C13 C14 C15 176.4(4) . . . . ?
Mo2 C13 C14 C15 -65.3(3) . . . . ?
C12 C13 C14 C19 -173.7(5) . . . . ?
C18 C13 C14 C19 5.4(8) . . . . ?
Mo2 C13 C14 C19 123.7(5) . . . . ?
C12 C13 C14 Mo2 62.6(3) . . . . ?
C18 C13 C14 Mo2 -118.3(5) . . . . ?
B1 Mo2 C14 C15 -27.1(4) . . . . ?
B2 Mo2 C14 C15 34.3(6) . . . . ?
B3 Mo2 C14 C15 123.7(4) . . . . ?
C12 Mo2 C14 C15 79.0(3) . . . . ?
B4 Mo2 C14 C15 177.1(3) . . . . ?
C11 Mo2 C14 C15 37.7(3) . . . . ?
C13 Mo2 C14 C15 115.2(4) . . . . ?
S3 Mo2 C14 C15 -97.9(3) . . . . ?
Mo1 Mo2 C14 C15 -105.8(4) . . . . ?
B1 Mo2 C14 C13 -142.3(3) . . . . ?
B2 Mo2 C14 C13 -80.9(5) . . . . ?
B3 Mo2 C14 C13 8.5(5) . . . . ?
C15 Mo2 C14 C13 -115.2(4) . . . . ?
C12 Mo2 C14 C13 -36.2(3) . . . . ?
B4 Mo2 C14 C13 61.9(4) . . . . ?
C11 Mo2 C14 C13 -77.5(3) . . . . ?
S3 Mo2 C14 C13 146.9(3) . . . . ?
Mo1 Mo2 C14 C13 139.0(3) . . . . ?
B1 Mo2 C14 C19 92.6(6) . . . . ?
B2 Mo2 C14 C19 154.0(5) . . . . ?
B3 Mo2 C14 C19 -116.6(6) . . . . ?
C15 Mo2 C14 C19 119.7(7) . . . . ?
C12 Mo2 C14 C19 -161.3(6) . . . . ?
B4 Mo2 C14 C19 -63.2(6) . . . . ?
C11 Mo2 C14 C19 157.4(6) . . . . ?
C13 Mo2 C14 C19 -125.1(7) . . . . ?
S3 Mo2 C14 C19 21.8(5) . . . . ?
Mo1 Mo2 C14 C19 13.9(7) . . . . ?
C13 C14 C15 C11 1.4(5) . . . . ?
C19 C14 C15 C11 172.7(4) . . . . ?
Mo2 C14 C15 C11 -64.5(3) . . . . ?
C13 C14 C15 C20 -170.4(5) . . . . ?
C19 C14 C15 C20 1.0(8) . . . . ?
Mo2 C14 C15 C20 123.8(5) . . . . ?
C13 C14 C15 Mo2 65.9(3) . . . . ?
C19 C14 C15 Mo2 -122.8(5) . . . . ?
C12 C11 C15 C14 0.5(5) . . . . ?
C16 C11 C15 C14 -171.5(5) . . . . ?
Mo2 C11 C15 C14 63.5(3) . . . . ?
C12 C11 C15 C20 171.9(5) . . . . ?
C16 C11 C15 C20 -0.2(8) . . . . ?
Mo2 C11 C15 C20 -125.1(5) . . . . ?
C12 C11 C15 Mo2 -63.0(3) . . . . ?
C16 C11 C15 Mo2 125.0(5) . . . . ?
B1 Mo2 C15 C14 158.1(3) . . . . ?
B2 Mo2 C15 C14 -161.5(3) . . . . ?
B3 Mo2 C15 C14 -121.9(4) . . . . ?
C12 Mo2 C15 C14 -78.9(3) . . . . ?
B4 Mo2 C15 C14 -6.5(7) . . . . ?
C11 Mo2 C15 C14 -115.5(4) . . . . ?
C13 Mo2 C15 C14 -38.2(3) . . . . ?
S3 Mo2 C15 C14 85.5(3) . . . . ?
Mo1 Mo2 C15 C14 131.6(3) . . . . ?
B1 Mo2 C15 C11 -86.4(3) . . . . ?
B2 Mo2 C15 C11 -46.0(4) . . . . ?
B3 Mo2 C15 C11 -6.3(6) . . . . ?
C14 Mo2 C15 C11 115.5(4) . . . . ?
C12 Mo2 C15 C11 36.7(3) . . . . ?
B4 Mo2 C15 C11 109.0(6) . . . . ?
C13 Mo2 C15 C11 77.3(3) . . . . ?
S3 Mo2 C15 C11 -158.9(3) . . . . ?
Mo1 Mo2 C15 C11 -112.9(3) . . . . ?
B1 Mo2 C15 C20 38.7(5) . . . . ?
B2 Mo2 C15 C20 79.1(6) . . . . ?
B3 Mo2 C15 C20 118.8(6) . . . . ?
C14 Mo2 C15 C20 -119.4(6) . . . . ?
C12 Mo2 C15 C20 161.7(6) . . . . ?
B4 Mo2 C15 C20 -125.9(6) . . . . ?
C11 Mo2 C15 C20 125.1(7) . . . . ?
C13 Mo2 C15 C20 -157.6(6) . . . . ?
S3 Mo2 C15 C20 -33.8(5) . . . . ?
Mo1 Mo2 C15 C20 12.2(7) . . . . ?
B1 S1 C21 C26 -123.1(4) . . . . ?
B1 S1 C21 C22 59.2(5) . . . . ?
C26 C21 C22 C23 0.9(7) . . . . ?
S1 C21 C22 C23 178.5(4) . . . . ?
C21 C22 C23 C24 -0.5(7) . . . . ?
C21 C22 C23 C27 178.4(5) . . . . ?
C22 C23 C24 O1 179.0(5) . . . . ?
C27 C23 C24 O1 0.2(8) . . . . ?
C22 C23 C24 C25 -0.6(8) . . . . ?
C27 C23 C24 C25 -179.5(5) . . . . ?
O1 C24 C25 C26 -178.3(5) . . . . ?
C23 C24 C25 C26 1.4(8) . . . . ?
O1 C24 C25 C31 -0.2(8) . . . . ?
C23 C24 C25 C31 179.5(5) . . . . ?
C22 C21 C26 C25 -0.1(8) . . . . ?
S1 C21 C26 C25 -177.8(4) . . . . ?
C24 C25 C26 C21 -1.0(8) . . . . ?
C31 C25 C26 C21 -179.2(5) . . . . ?
C24 C23 C27 C30 -62.0(7) . . . . ?
C22 C23 C27 C30 119.2(5) . . . . ?
C24 C23 C27 C29 179.5(5) . . . . ?
C22 C23 C27 C29 0.6(7) . . . . ?
C24 C23 C27 C28 60.8(7) . . . . ?
C22 C23 C27 C28 -118.1(6) . . . . ?
C26 C25 C31 C33 -3.4(8) . . . . ?
C24 C25 C31 C33 178.5(6) . . . . ?
C26 C25 C31 C34 116.9(6) . . . . ?
C24 C25 C31 C34 -61.3(8) . . . . ?
C26 C25 C31 C32 -121.1(6) . . . . ?
C24 C25 C31 C32 60.8(7) . . . . ?
B4 S2 C35 C40 123.1(4) . . . . ?
B4 S2 C35 C36 -60.0(5) . . . . ?
C40 C35 C36 C37 -0.4(8) . . . . ?
S2 C35 C36 C37 -177.1(4) . . . . ?
C35 C36 C37 C38 -0.7(8) . . . . ?
C35 C36 C37 C41 179.3(5) . . . . ?
C36 C37 C38 O2 179.7(5) . . . . ?
C41 C37 C38 O2 -0.2(8) . . . . ?
C36 C37 C38 C39 2.0(8) . . . . ?
C41 C37 C38 C39 -177.9(5) . . . . ?
O2 C38 C39 C40 -179.8(5) . . . . ?
C37 C38 C39 C40 -2.2(8) . . . . ?
O2 C38 C39 C45 2.8(8) . . . . ?
C37 C38 C39 C45 -179.5(5) . . . . ?
C36 C35 C40 C39 0.2(8) . . . . ?
S2 C35 C40 C39 177.1(4) . . . . ?
C38 C39 C40 C35 1.0(8) . . . . ?
C45 C39 C40 C35 178.4(5) . . . . ?
C36 C37 C41 C44 119.7(6) . . . . ?
C38 C37 C41 C44 -60.3(7) . . . . ?
C36 C37 C41 C42 0.7(8) . . . . ?
C38 C37 C41 C42 -179.4(5) . . . . ?
C36 C37 C41 C43 -117.8(6) . . . . ?
C38 C37 C41 C43 62.2(7) . . . . ?
C40 C39 C45 C48 0.6(7) . . . . ?
C38 C39 C45 C48 177.8(5) . . . . ?
C40 C39 C45 C47 -118.4(6) . . . . ?
C38 C39 C45 C47 58.8(7) . . . . ?
C40 C39 C45 C46 118.1(6) . . . . ?
C38 C39 C45 C46 -64.7(7) . . . . ?
Mo2 S3 C49 C50 11.2(6) . . . . ?
Mo1 S3 C49 C50 85.2(5) . . . . ?
Mo2 S3 C49 C54 -170.2(3) . . . . ?
Mo1 S3 C49 C54 -96.2(4) . . . . ?
C54 C49 C50 C51 -0.3(8) . . . . ?
S3 C49 C50 C51 178.3(4) . . . . ?
C49 C50 C51 C52 2.4(8) . . . . ?
C49 C50 C51 C55 179.7(5) . . . . ?
C50 C51 C52 O3 177.5(5) . . . . ?
C55 C51 C52 O3 0.2(9) . . . . ?
C50 C51 C52 C53 -2.3(8) . . . . ?
C55 C51 C52 C53 -179.6(5) . . . . ?
O3 C52 C53 C54 -179.7(5) . . . . ?
C51 C52 C53 C54 0.2(9) . . . . ?
O3 C52 C53 C59 -0.7(8) . . . . ?
C51 C52 C53 C59 179.1(6) . . . . ?
C50 C49 C54 C53 -2.1(8) . . . . ?
S3 C49 C54 C53 179.2(4) . . . . ?
C52 C53 C54 C49 2.1(8) . . . . ?
C59 C53 C54 C49 -176.8(5) . . . . ?
C52 C51 C55 C58 -61.0(7) . . . . ?
C50 C51 C55 C58 121.8(6) . . . . ?
C52 C51 C55 C57 178.8(6) . . . . ?
C50 C51 C55 C57 1.7(8) . . . . ?
C52 C51 C55 C56 62.0(7) . . . . ?
C50 C51 C55 C56 -115.2(6) . . . . ?
C54 C53 C59 C62 118.3(6) . . . . ?
C52 C53 C59 C62 -60.6(7) . . . . ?
C54 C53 C59 C60 -120.4(6) . . . . ?
C52 C53 C59 C60 60.7(8) . . . . ?
C54 C53 C59 C61 -1.2(8) . . . . ?
C52 C53 C59 C61 179.9(6) . . . . ?
C444 C555 C111 C222 -27.9(19) . . . . ?
C222 C333 C444 C555 -63(3) . . . . ?
C111 C555 C444 C333 60(3) . . . . ?
C555 C111 C222 C333 1(2) . . . . ?
C444 C333 C222 C111 33(2) . . . . ?
